data_1546750
loop_
_publ_author_name
'Demmans, Karl Z.'
'Seo, Chris S. G.'
'Lough, Alan J.'
'Morris, Robert H.'

_publ_section_title
;
 From imine to amine: an unexpected left turn. Cis-\b iron(ii)
 PNNP&#x2032; precatalysts for the asymmetric transfer hydrogenation of
 acetophenone
;
_journal_name_full 'Chem. Sci.'
_journal_paper_doi 10.1039/C7SC02558K
_journal_year 2017
_chemical_absolute_configuration ad
_chemical_formula_moiety 'C47 H40 Br Fe N2 O P2, C24 H20 B'
_chemical_formula_sum 'C71 H60 B Br Fe N2 O P2'
_chemical_formula_weight 1165.72
_space_group_crystal_system triclinic
_space_group_IT_number 1
_space_group_name_Hall 'P 1'
_space_group_name_H-M_alt 'P 1'
_symmetry_space_group_name_Hall 'P 1'
_symmetry_space_group_name_H-M 'P 1'
_atom_sites_solution_hydrogens geom
_audit_creation_method SHELXL-2014/7
_audit_update_record
;
2017-05-23 deposited with the CCDC.
2017-07-14 downloaded from the CCDC.
;
_cell_angle_alpha 110.941(5)
_cell_angle_beta 97.709(6)
_cell_angle_gamma 101.330(5)
_cell_formula_units_Z 2
_cell_length_a 11.301(2)
_cell_length_b 14.448(3)
_cell_length_c 19.278(4)
_cell_measurement_reflns_used 8113
_cell_measurement_temperature 151(2)
_cell_measurement_theta_max 22.63
_cell_measurement_theta_min 2.31
_cell_volume 2809.8(10)
_computing_cell_refinement APEX2
_computing_data_collection 'APEX2 (Bruker, 2014)'
_computing_data_reduction 'SAINT (Bruker, 2014)'
_computing_molecular_graphics 'PLATON (Spek, 2009)'
_computing_publication_material 'SHELXTL (Sheldrick, 2008)'
_computing_structure_refinement 'SHELXL-2014/7 (Sheldrick, 2015b)'
_computing_structure_solution 'SHELXT (Sheldrick, 2015a)'
_diffrn_ambient_temperature 151(2)
_diffrn_measured_fraction_theta_full 1.000
_diffrn_measured_fraction_theta_max 0.993
_diffrn_measurement_device_type 'Bruker Kappa APEX-DUO CCD'
_diffrn_measurement_method '\f and \w scans'
_diffrn_radiation_type MoK\a
_diffrn_radiation_wavelength 0.71073
_diffrn_reflns_av_R_equivalents 0.1305
_diffrn_reflns_av_unetI/netI 0.1647
_diffrn_reflns_Laue_measured_fraction_full 1.000
_diffrn_reflns_Laue_measured_fraction_max 0.993
_diffrn_reflns_limit_h_max 14
_diffrn_reflns_limit_h_min -14
_diffrn_reflns_limit_k_max 18
_diffrn_reflns_limit_k_min -18
_diffrn_reflns_limit_l_max 25
_diffrn_reflns_limit_l_min -25
_diffrn_reflns_number 92778
_diffrn_reflns_point_group_measured_fraction_full 0.998
_diffrn_reflns_point_group_measured_fraction_max 0.986
_diffrn_reflns_theta_full 25.242
_diffrn_reflns_theta_max 27.617
_diffrn_reflns_theta_min 1.536
_diffrn_source 'sealed tube with Bruker Triumph monochromator'
_exptl_absorpt_coefficient_mu 1.085
_exptl_absorpt_correction_T_max 0.7456
_exptl_absorpt_correction_T_min 0.6670
_exptl_absorpt_correction_type multi-scan
_exptl_absorpt_process_details 'SADABS (Bruker, 2014)'
_exptl_crystal_colour orange
_exptl_crystal_density_diffrn 1.378
_exptl_crystal_description Block
_exptl_crystal_F_000 1208
_exptl_crystal_size_max 0.120
_exptl_crystal_size_mid 0.100
_exptl_crystal_size_min 0.100
_refine_diff_density_max 0.537
_refine_diff_density_min -0.701
_refine_diff_density_rms 0.084
_refine_ls_abs_structure_details
; 
 Flack x determined using 5061 quotients [(I+)-(I-)]/[(I+)+(I-)] 
 (Parsons, Flack and Wagner, Acta Cryst. B69 (2013) 249-259). 
;
_refine_ls_abs_structure_Flack 0.000(9)
_refine_ls_extinction_method none
_refine_ls_goodness_of_fit_ref 0.939
_refine_ls_hydrogen_treatment constr
_refine_ls_matrix_type full
_refine_ls_number_parameters 1423
_refine_ls_number_reflns 25756
_refine_ls_number_restraints 3
_refine_ls_restrained_S_all 0.939
_refine_ls_R_factor_all 0.1340
_refine_ls_R_factor_gt 0.0543
_refine_ls_shift/su_max 0.003
_refine_ls_shift/su_mean 0.000
_refine_ls_structure_factor_coef Fsqd
_refine_ls_weighting_details 'w=1/[\s^2^(Fo^2^)+(0.0071P)^2^] where P=(Fo^2^+2Fc^2^)/3'
_refine_ls_weighting_scheme calc
_refine_ls_wR_factor_gt 0.0715
_refine_ls_wR_factor_ref 0.0881
_reflns_Friedel_coverage 0.986
_reflns_Friedel_fraction_full 0.995
_reflns_Friedel_fraction_max 0.978
_reflns_number_gt 14715
_reflns_number_total 25756
_reflns_threshold_expression 'I > 2\s(I)'
_cod_data_source_file c7sc02558k2.cif
_cod_data_source_block 5d
_cod_original_cell_volume 2809.8(9)
_cod_database_code 1546750
_shelx_shelxl_version_number 2014/7
_shelx_space_group_comment
; 
The symmetry employed for this shelxl refinement is uniquely defined 
by the following loop, which should always be used as a source of 
symmetry information in preference to the above space-group names. 
They are only intended as comments. 
;
_shelx_estimated_absorpt_t_min 0.881
_shelx_estimated_absorpt_t_max 0.899

loop_
_space_group_symop_operation_xyz
'x, y, z'

loop_
_atom_site_label
_atom_site_type_symbol
_atom_site_fract_x
_atom_site_fract_y
_atom_site_fract_z
_atom_site_U_iso_or_equiv
_atom_site_adp_type
_atom_site_occupancy
_atom_site_site_symmetry_order
_atom_site_calc_flag
_atom_site_refinement_flags_posn
_atom_site_refinement_flags_adp
Fe1A Fe 0.75892(12) 0.89627(11) 0.57867(8) 0.0171(4) Uani 1 1 d . .
Br1A Br 0.72593(7) 0.73917(6) 0.46147(5) 0.0235(3) Uani 1 1 d . .
O1A O 0.4920(7) 0.8416(6) 0.5634(5) 0.030(2) Uani 1 1 d . .
N1A N 0.7762(7) 0.9708(6) 0.5048(5) 0.0144(19) Uani 1 1 d . .
H1NA H 0.7137 0.9256 0.4565 0.017 Uiso 1 1 calc R U
N2A N 0.9396(7) 0.9171(6) 0.5888(5) 0.0161(19) Uani 1 1 d . .
C1A C 0.9023(7) 0.9694(6) 0.4856(4) 0.0198(19) Uani 1 1 d . .
H1AA H 0.8943 0.8966 0.4516 0.024 Uiso 1 1 calc R U
C2A C 0.9948(6) 0.9909(6) 0.5572(4) 0.0200(17) Uani 1 1 d . .
H2AA H 0.9991 1.0614 0.5941 0.024 Uiso 1 1 calc R U
C3A C 1.0009(9) 0.8694(7) 0.6177(5) 0.016(2) Uani 1 1 d . .
H3AA H 1.0875 0.8814 0.6204 0.019 Uiso 1 1 calc R U
C4A C 0.9390(9) 0.7953(8) 0.6472(7) 0.025(3) Uani 1 1 d . .
H4AA H 0.9839 0.8121 0.6997 0.030 Uiso 1 1 calc R U
H4AB H 0.9405 0.7249 0.6149 0.030 Uiso 1 1 calc R U
C5A C 0.7624(9) 1.1246(8) 0.6068(6) 0.018(2) Uani 1 1 d . .
C6A C 0.7358(9) 1.2199(8) 0.6315(6) 0.022(3) Uani 1 1 d . .
H6AA H 0.7439 1.2574 0.6844 0.027 Uiso 1 1 calc R U
C7A C 0.6977(9) 1.2608(8) 0.5805(7) 0.024(3) Uani 1 1 d . .
H7AA H 0.6848 1.3276 0.5978 0.028 Uiso 1 1 calc R U
C8A C 0.6789(9) 1.2018(8) 0.5033(7) 0.027(3) Uani 1 1 d . .
H8AA H 0.6451 1.2265 0.4677 0.032 Uiso 1 1 calc R U
C9A C 0.7077(9) 1.1083(8) 0.4763(7) 0.021(3) Uani 1 1 d . .
H9AA H 0.6998 1.0716 0.4233 0.025 Uiso 1 1 calc R U
C10A C 0.7485(9) 1.0691(8) 0.5290(6) 0.015(2) Uani 1 1 d . .
C11A C 0.9403(9) 1.0320(8) 0.4402(6) 0.020(2) Uani 1 1 d . .
C12A C 0.9178(9) 0.9825(8) 0.3624(6) 0.023(3) Uani 1 1 d . .
H12A H 0.8809 0.9105 0.3392 0.028 Uiso 1 1 calc R U
C13A C 0.9473(10) 1.0348(9) 0.3178(6) 0.032(3) Uani 1 1 d . .
H13A H 0.9291 0.9995 0.2639 0.039 Uiso 1 1 calc R U
C14A C 1.0040(10) 1.1396(8) 0.3511(6) 0.033(3) Uani 1 1 d . .
H14A H 1.0262 1.1761 0.3203 0.039 Uiso 1 1 calc R U
C15A C 1.0271(10) 1.1889(9) 0.4272(7) 0.029(3) Uani 1 1 d . .
H15A H 1.0663 1.2605 0.4500 0.035 Uiso 1 1 calc R U
C16A C 0.9947(9) 1.1370(8) 0.4735(7) 0.024(3) Uani 1 1 d . .
H16A H 1.0097 1.1732 0.5271 0.028 Uiso 1 1 calc R U
C17A C 0.5966(10) 0.8674(8) 0.5685(6) 0.021(3) Uani 1 1 d . .
C21A C 1.1263(9) 0.9905(8) 0.5445(6) 0.021(2) Uani 1 1 d . .
C22A C 1.1508(9) 0.9060(9) 0.4943(6) 0.042(3) Uani 1 1 d . .
H22A H 1.0878 0.8431 0.4703 0.050 Uiso 1 1 calc R U
C23A C 1.2675(9) 0.9116(8) 0.4785(6) 0.043(3) Uani 1 1 d . .
H23A H 1.2843 0.8525 0.4437 0.052 Uiso 1 1 calc R U
C24A C 1.3594(9) 1.0029(8) 0.5132(6) 0.035(3) Uani 1 1 d . .
H24A H 1.4386 1.0074 0.5012 0.042 Uiso 1 1 calc R U
C25A C 1.3358(8) 1.0853(7) 0.5641(5) 0.033(3) Uani 1 1 d . .
H25A H 1.3991 1.1479 0.5885 0.040 Uiso 1 1 calc R U
C26A C 1.2192(8) 1.0797(7) 0.5815(5) 0.027(2) Uani 1 1 d . .
H26A H 1.2042 1.1375 0.6188 0.032 Uiso 1 1 calc R U
C31A C 0.9450(9) 1.1195(8) 0.7265(6) 0.023(3) Uani 1 1 d . .
C32A C 1.0160(10) 1.2135(9) 0.7295(7) 0.026(3) Uani 1 1 d . .
H32A H 0.9817 1.2467 0.7004 0.032 Uiso 1 1 calc R U
C33A C 1.1332(10) 1.2575(8) 0.7736(7) 0.028(3) Uani 1 1 d . .
H33A H 1.1803 1.3197 0.7737 0.034 Uiso 1 1 calc R U
C34A C 1.1833(10) 1.2126(9) 0.8177(7) 0.031(3) Uani 1 1 d . .
H34A H 1.2638 1.2454 0.8496 0.038 Uiso 1 1 calc R U
C35A C 1.1182(10) 1.1202(9) 0.8161(7) 0.035(3) Uani 1 1 d . .
H35A H 1.1542 1.0882 0.8456 0.042 Uiso 1 1 calc R U
C36A C 0.9992(10) 1.0747(9) 0.7709(6) 0.026(3) Uani 1 1 d . .
H36A H 0.9538 1.0115 0.7702 0.031 Uiso 1 1 calc R U
C41A C 0.6934(9) 1.0952(8) 0.7334(6) 0.020(2) Uani 1 1 d . .
C42A C 0.7376(9) 1.1445(8) 0.8120(6) 0.026(3) Uani 1 1 d . .
H42A H 0.8231 1.1580 0.8333 0.031 Uiso 1 1 calc R U
C43A C 0.6573(9) 1.1744(8) 0.8598(6) 0.031(3) Uani 1 1 d . .
H43A H 0.6882 1.2089 0.9133 0.037 Uiso 1 1 calc R U
C44A C 0.5335(10) 1.1536(8) 0.8288(6) 0.037(3) Uani 1 1 d . .
H44A H 0.4789 1.1726 0.8616 0.045 Uiso 1 1 calc R U
C45A C 0.4880(10) 1.1067(8) 0.7529(6) 0.031(3) Uani 1 1 d . .
H45A H 0.4023 1.0946 0.7328 0.037 Uiso 1 1 calc R U
C46A C 0.5652(9) 1.0759(8) 0.7038(6) 0.022(2) Uani 1 1 d . .
H46A H 0.5321 1.0418 0.6505 0.026 Uiso 1 1 calc R U
C51A C 0.6840(9) 0.6692(8) 0.6102(6) 0.020(3) Uani 1 1 d . .
C52A C 0.7103(10) 0.5882(8) 0.5545(7) 0.024(3) Uani 1 1 d . .
H52A H 0.7817 0.6007 0.5348 0.028 Uiso 1 1 calc R U
C53A C 0.6339(10) 0.4902(8) 0.5278(7) 0.027(3) Uani 1 1 d . .
H53A H 0.6531 0.4360 0.4895 0.032 Uiso 1 1 calc R U
C54A C 0.5299(11) 0.4693(10) 0.5555(8) 0.036(3) Uani 1 1 d . .
H54A H 0.4780 0.4013 0.5370 0.044 Uiso 1 1 calc R U
C55A C 0.5027(10) 0.5499(9) 0.6111(7) 0.031(3) Uani 1 1 d . .
H55A H 0.4309 0.5367 0.6304 0.037 Uiso 1 1 calc R U
C56A C 0.5773(9) 0.6474(8) 0.6384(7) 0.024(3) Uani 1 1 d . .
H56A H 0.5575 0.7011 0.6767 0.029 Uiso 1 1 calc R U
C61A C 0.7681(9) 0.8445(8) 0.7465(6) 0.018(3) Uani 1 1 d . .
C62A C 0.8397(10) 0.8223(9) 0.8002(7) 0.027(3) Uani 1 1 d . .
H62A H 0.9019 0.7882 0.7858 0.033 Uiso 1 1 calc R U
C63A C 0.8231(11) 0.8479(9) 0.8726(7) 0.029(3) Uani 1 1 d . .
H63A H 0.8751 0.8340 0.9085 0.035 Uiso 1 1 calc R U
C64A C 0.7294(10) 0.8947(9) 0.8939(7) 0.028(3) Uani 1 1 d . .
H64A H 0.7179 0.9131 0.9446 0.033 Uiso 1 1 calc R U
C65A C 0.6538(11) 0.9144(9) 0.8417(7) 0.030(3) Uani 1 1 d . .
H65A H 0.5876 0.9434 0.8555 0.036 Uiso 1 1 calc R U
C66A C 0.6747(10) 0.8917(8) 0.7688(7) 0.024(3) Uani 1 1 d . .
H66A H 0.6249 0.9084 0.7337 0.029 Uiso 1 1 calc R U
P1A P 0.7912(2) 1.0557(2) 0.66727(17) 0.0189(7) Uani 1 1 d . .
P2A P 0.7782(2) 0.8013(2) 0.64680(17) 0.0191(7) Uani 1 1 d . .
Fe1B Fe 0.49175(12) 0.70269(10) 0.21136(8) 0.0161(4) Uani 1 1 d . .
Br1B Br 0.54127(7) 0.85564(6) 0.33399(5) 0.0238(3) Uani 1 1 d . .
O1B O 0.7560(6) 0.7451(6) 0.2218(5) 0.028(2) Uani 1 1 d . .
N1B N 0.4680(7) 0.6193(6) 0.2772(5) 0.016(2) Uani 1 1 d . .
H1NB H 0.5115 0.6653 0.3310 0.019 Uiso 1 1 calc R U
N2B N 0.3176(7) 0.7047(6) 0.2145(4) 0.0165(19) Uani 1 1 d . .
C1B C 0.3287(6) 0.5849(5) 0.2750(4) 0.0153(18) Uani 1 1 d . .
H1BA H 0.2911 0.5231 0.2265 0.018 Uiso 1 1 calc R U
C2B C 0.2685(6) 0.6682(5) 0.2712(4) 0.0182(17) Uani 1 1 d . .
H2BA H 0.2983 0.7270 0.3221 0.022 Uiso 1 1 calc R U
C3B C 0.2573(9) 0.7521(7) 0.1856(6) 0.022(2) Uani 1 1 d . .
H3BA H 0.1768 0.7546 0.1938 0.027 Uiso 1 1 calc R U
C4B C 0.3122(9) 0.8036(8) 0.1393(6) 0.020(3) Uani 1 1 d . .
H4BA H 0.3090 0.8762 0.1591 0.024 Uiso 1 1 calc R U
H4BB H 0.2639 0.7696 0.0859 0.024 Uiso 1 1 calc R U
C5B C 0.5003(8) 0.4747(8) 0.1777(6) 0.014(2) Uani 1 1 d . .
C6B C 0.5296(9) 0.3804(8) 0.1510(7) 0.021(2) Uani 1 1 d . .
H6BA H 0.5187 0.3427 0.0979 0.025 Uiso 1 1 calc R U
C7B C 0.5741(9) 0.3425(8) 0.2023(7) 0.025(3) Uani 1 1 d . .
H7BA H 0.5953 0.2790 0.1841 0.029 Uiso 1 1 calc R U
C8B C 0.5887(9) 0.3950(8) 0.2800(7) 0.026(3) Uani 1 1 d . .
H8BA H 0.6189 0.3672 0.3144 0.031 Uiso 1 1 calc R U
C9B C 0.5589(9) 0.4890(8) 0.3074(6) 0.018(2) Uani 1 1 d . .
H9BA H 0.5700 0.5266 0.3606 0.022 Uiso 1 1 calc R U
C10B C 0.5129(9) 0.5262(8) 0.2557(6) 0.015(2) Uani 1 1 d . .
C11B C 0.3064(9) 0.5529(8) 0.3396(6) 0.016(2) Uani 1 1 d . .
C12B C 0.3474(9) 0.6224(8) 0.4133(6) 0.024(3) Uani 1 1 d . .
H12B H 0.3912 0.6910 0.4243 0.029 Uiso 1 1 calc R U
C13B C 0.3247(10) 0.5925(8) 0.4718(7) 0.031(3) Uani 1 1 d . .
H13B H 0.3518 0.6410 0.5230 0.037 Uiso 1 1 calc R U
C14B C 0.2628(9) 0.4919(8) 0.4561(6) 0.029(3) Uani 1 1 d . .
H14B H 0.2489 0.4712 0.4965 0.035 Uiso 1 1 calc R U
C15B C 0.2213(10) 0.4222(9) 0.3813(7) 0.034(3) Uani 1 1 d . .
H15B H 0.1772 0.3535 0.3701 0.041 Uiso 1 1 calc R U
C16B C 0.2439(9) 0.4520(8) 0.3236(7) 0.025(3) Uani 1 1 d . .
H16B H 0.2167 0.4037 0.2722 0.030 Uiso 1 1 calc R U
C17B C 0.6529(10) 0.7244(8) 0.2169(6) 0.018(2) Uani 1 1 d . .
C21B C 0.1295(8) 0.6324(8) 0.2580(6) 0.018(2) Uani 1 1 d . .
C22B C 0.0722(9) 0.6806(9) 0.3124(6) 0.039(3) Uani 1 1 d . .
H22B H 0.1187 0.7403 0.3555 0.046 Uiso 1 1 calc R U
C23B C -0.0549(9) 0.6431(10) 0.3059(6) 0.047(4) Uani 1 1 d . .
H23B H -0.0936 0.6768 0.3449 0.057 Uiso 1 1 calc R U
C24B C -0.1222(9) 0.5595(9) 0.2446(6) 0.042(3) Uani 1 1 d . .
H24B H -0.2084 0.5343 0.2397 0.050 Uiso 1 1 calc R U
C25B C -0.0655(8) 0.5116(7) 0.1898(5) 0.033(3) Uani 1 1 d . .
H25B H -0.1124 0.4524 0.1465 0.039 Uiso 1 1 calc R U
C26B C 0.0602(8) 0.5480(7) 0.1962(5) 0.026(2) Uani 1 1 d . .
H26B H 0.0983 0.5139 0.1570 0.031 Uiso 1 1 calc R U
C31B C 0.2949(8) 0.4789(8) 0.0671(6) 0.013(2) Uani 1 1 d . .
C32B C 0.2323(9) 0.3879(8) 0.0675(6) 0.021(3) Uani 1 1 d . .
H32B H 0.2712 0.3569 0.0967 0.025 Uiso 1 1 calc R U
C33B C 0.1099(10) 0.3406(9) 0.0246(7) 0.028(3) Uani 1 1 d . .
H33B H 0.0668 0.2766 0.0238 0.034 Uiso 1 1 calc R U
C34B C 0.0526(10) 0.3868(8) -0.0161(6) 0.029(3) Uani 1 1 d . .
H34B H -0.0313 0.3565 -0.0430 0.035 Uiso 1 1 calc R U
C35B C 0.1179(10) 0.4785(9) -0.0177(7) 0.036(3) Uani 1 1 d . .
H35B H 0.0806 0.5083 -0.0485 0.043 Uiso 1 1 calc R U
C36B C 0.2369(9) 0.5255(8) 0.0258(6) 0.024(3) Uani 1 1 d . .
H36B H 0.2796 0.5901 0.0274 0.029 Uiso 1 1 calc R U
C41B C 0.5430(9) 0.5021(8) 0.0460(6) 0.019(2) Uani 1 1 d . .
C42B C 0.4872(10) 0.4502(8) -0.0296(6) 0.027(3) Uani 1 1 d . .
H42B H 0.4005 0.4390 -0.0459 0.033 Uiso 1 1 calc R U
C43B C 0.5564(10) 0.4138(9) -0.0830(7) 0.038(3) Uani 1 1 d . .
H43B H 0.5171 0.3769 -0.1353 0.046 Uiso 1 1 calc R U
C44B C 0.6827(10) 0.4317(8) -0.0592(6) 0.034(3) Uani 1 1 d . .
H44B H 0.7300 0.4057 -0.0953 0.040 Uiso 1 1 calc R U
C45B C 0.7410(10) 0.4875(9) 0.0170(7) 0.037(3) Uani 1 1 d . .
H45B H 0.8283 0.5028 0.0331 0.045 Uiso 1 1 calc R U
C46B C 0.6703(9) 0.5202(8) 0.0686(6) 0.024(2) Uani 1 1 d . .
H46B H 0.7092 0.5562 0.1211 0.029 Uiso 1 1 calc R U
C51B C 0.5703(9) 0.9316(8) 0.1809(6) 0.017(3) Uani 1 1 d . .
C52B C 0.5413(10) 1.0080(8) 0.2396(6) 0.023(3) Uani 1 1 d . .
H52B H 0.4721 0.9915 0.2601 0.027 Uiso 1 1 calc R U
C53B C 0.6155(10) 1.1094(9) 0.2679(7) 0.028(3) Uani 1 1 d . .
H53B H 0.5954 1.1626 0.3066 0.034 Uiso 1 1 calc R U
C54B C 0.7180(11) 1.1312(9) 0.2391(7) 0.029(3) Uani 1 1 d . .
H54B H 0.7687 1.1998 0.2589 0.035 Uiso 1 1 calc R U
C55B C 0.7486(10) 1.0563(9) 0.1824(7) 0.029(3) Uani 1 1 d . .
H55B H 0.8193 1.0723 0.1630 0.035 Uiso 1 1 calc R U
C56B C 0.6732(9) 0.9559(9) 0.1541(7) 0.023(3) Uani 1 1 d . .
H56B H 0.6938 0.9032 0.1153 0.028 Uiso 1 1 calc R U
C61B C 0.4909(9) 0.7548(8) 0.0435(6) 0.019(3) Uani 1 1 d . .
C62B C 0.4157(10) 0.7772(9) -0.0087(7) 0.028(3) Uani 1 1 d . .
H62B H 0.3515 0.8088 0.0053 0.033 Uiso 1 1 calc R U
C63B C 0.4375(11) 0.7515(10) -0.0828(7) 0.034(3) Uani 1 1 d . .
H63B H 0.3876 0.7663 -0.1192 0.041 Uiso 1 1 calc R U
C64B C 0.5295(11) 0.7058(9) -0.1030(7) 0.034(3) Uani 1 1 d . .
H64B H 0.5420 0.6879 -0.1534 0.041 Uiso 1 1 calc R U
C65B C 0.6043(10) 0.6853(8) -0.0506(6) 0.024(3) Uani 1 1 d . .
H65B H 0.6680 0.6531 -0.0647 0.029 Uiso 1 1 calc R U
C66B C 0.5857(10) 0.7123(8) 0.0226(7) 0.023(3) Uani 1 1 d . .
H66B H 0.6397 0.7011 0.0593 0.028 Uiso 1 1 calc R U
P1B P 0.4554(2) 0.5435(2) 0.11988(16) 0.0168(7) Uani 1 1 d . .
P2B P 0.4750(2) 0.7979(2) 0.14213(17) 0.0174(7) Uani 1 1 d . .
C71A C 1.2678(9) 1.0807(8) 1.0734(6) 0.019(3) Uani 1 1 d . .
C72A C 1.2591(10) 1.1288(8) 1.0219(6) 0.023(3) Uani 1 1 d . .
H72A H 1.1852 1.1479 1.0110 0.028 Uiso 1 1 calc R U
C73A C 1.3535(10) 1.1495(9) 0.9862(7) 0.029(3) Uani 1 1 d . .
H73A H 1.3435 1.1836 0.9527 0.035 Uiso 1 1 calc R U
C74A C 1.4633(10) 1.1210(9) 0.9988(7) 0.029(3) Uani 1 1 d . .
H74A H 1.5279 1.1344 0.9740 0.035 Uiso 1 1 calc R U
C75A C 1.4741(10) 1.0727(9) 1.0487(7) 0.028(3) Uani 1 1 d . .
H75A H 1.5471 1.0519 1.0585 0.034 Uiso 1 1 calc R U
C76A C 1.3790(10) 1.0543(9) 1.0844(7) 0.025(3) Uani 1 1 d . .
H76A H 1.3902 1.0215 1.1187 0.030 Uiso 1 1 calc R U
C81A C 1.2232(10) 1.0800(9) 1.2043(7) 0.023(3) Uani 1 1 d . .
C82A C 1.3057(9) 1.1792(9) 1.2488(7) 0.027(3) Uani 1 1 d . .
H82A H 1.3229 1.2267 1.2256 0.032 Uiso 1 1 calc R U
C83A C 1.3616(10) 1.2086(10) 1.3248(7) 0.032(3) Uani 1 1 d . .
H83A H 1.4157 1.2754 1.3525 0.039 Uiso 1 1 calc R U
C84A C 1.3385(11) 1.1407(11) 1.3606(7) 0.043(4) Uani 1 1 d . .
H84A H 1.3766 1.1611 1.4127 0.052 Uiso 1 1 calc R U
C85A C 1.2606(10) 1.0444(10) 1.3203(7) 0.033(3) Uani 1 1 d . .
H85A H 1.2444 0.9974 1.3441 0.040 Uiso 1 1 calc R U
C86A C 1.2051(10) 1.0158(9) 1.2435(7) 0.028(3) Uani 1 1 d . .
H86A H 1.1518 0.9485 1.2166 0.033 Uiso 1 1 calc R U
C91A C 1.0870(9) 0.9288(9) 1.0707(6) 0.020(3) Uani 1 1 d . .
C92A C 0.9884(10) 0.8824(8) 1.0939(7) 0.030(3) Uani 1 1 d . .
H92A H 0.9594 0.9248 1.1345 0.036 Uiso 1 1 calc R U
C93A C 0.9304(10) 0.7784(10) 1.0614(8) 0.037(3) Uani 1 1 d . .
H93A H 0.8647 0.7510 1.0803 0.044 Uiso 1 1 calc R U
C94A C 0.9684(11) 0.7145(9) 1.0013(7) 0.034(3) Uani 1 1 d . .
H94A H 0.9299 0.6428 0.9789 0.041 Uiso 1 1 calc R U
C96A C 1.0642(10) 0.7569(9) 0.9739(7) 0.028(3) Uani 1 1 d . .
H96A H 1.0909 0.7144 0.9321 0.034 Uiso 1 1 calc R U
C97A C 1.1193(10) 0.8604(9) 1.0082(7) 0.025(3) Uani 1 1 d . .
H97A H 1.1838 0.8877 0.9884 0.030 Uiso 1 1 calc R U
C101 C 1.0532(9) 1.1166(8) 1.1105(7) 0.018(3) Uani 1 1 d . .
C102 C 0.9626(10) 1.0855(8) 1.0438(6) 0.024(3) Uani 1 1 d . .
H10A H 0.9625 1.0263 1.0013 0.028 Uiso 1 1 calc R U
C103 C 0.8728(10) 1.1368(9) 1.0366(7) 0.031(3) Uani 1 1 d . .
H10B H 0.8136 1.1125 0.9899 0.037 Uiso 1 1 calc R U
C104 C 0.8696(10) 1.2226(8) 1.0970(7) 0.028(3) Uani 1 1 d . .
H10C H 0.8088 1.2584 1.0927 0.033 Uiso 1 1 calc R U
C105 C 0.9580(10) 1.2556(9) 1.1648(7) 0.028(3) Uani 1 1 d . .
H10D H 0.9577 1.3146 1.2073 0.033 Uiso 1 1 calc R U
C106 C 1.0459(9) 1.2029(8) 1.1701(6) 0.020(3) Uani 1 1 d . .
H10E H 1.1045 1.2270 1.2170 0.024 Uiso 1 1 calc R U
B1A B 1.1563(11) 1.0516(10) 1.1158(8) 0.021(3) Uani 1 1 d . .
C71B C 1.0356(9) 0.5290(8) 0.5883(6) 0.021(3) Uani 1 1 d . .
C72B C 0.9512(10) 0.4342(9) 0.5435(7) 0.028(3) Uani 1 1 d . .
H72B H 0.9295 0.3864 0.5660 0.034 Uiso 1 1 calc R U
C73B C 0.8974(11) 0.4068(10) 0.4668(7) 0.036(3) Uani 1 1 d . .
H73B H 0.8426 0.3405 0.4385 0.043 Uiso 1 1 calc R U
C74B C 0.9214(11) 0.4723(10) 0.4323(7) 0.036(3) Uani 1 1 d . .
H74B H 0.8853 0.4534 0.3801 0.044 Uiso 1 1 calc R U
C75B C 1.0017(11) 0.5694(10) 0.4764(7) 0.038(3) Uani 1 1 d . .
H75B H 1.0179 0.6186 0.4544 0.046 Uiso 1 1 calc R U
C76B C 1.0568(10) 0.5947(9) 0.5501(7) 0.026(3) Uani 1 1 d . .
H76B H 1.1129 0.6607 0.5772 0.031 Uiso 1 1 calc R U
C81B C 0.9872(9) 0.5254(8) 0.7202(6) 0.021(3) Uani 1 1 d . .
C82B C 0.9915(10) 0.4759(8) 0.7701(6) 0.023(3) Uani 1 1 d . .
H82B H 1.0639 0.4552 0.7815 0.027 Uiso 1 1 calc R U
C83B C 0.8935(10) 0.4556(9) 0.8040(6) 0.027(3) Uani 1 1 d . .
H83B H 0.8997 0.4215 0.8378 0.033 Uiso 1 1 calc R U
C84B C 0.7884(11) 0.4848(9) 0.7883(7) 0.033(3) Uani 1 1 d . .
H84B H 0.7214 0.4704 0.8110 0.040 Uiso 1 1 calc R U
C85B C 0.7790(11) 0.5343(9) 0.7405(7) 0.034(3) Uani 1 1 d . .
H85B H 0.7065 0.5556 0.7305 0.040 Uiso 1 1 calc R U
C86B C 0.8773(10) 0.5533(9) 0.7063(7) 0.027(3) Uani 1 1 d . .
H86B H 0.8693 0.5867 0.6721 0.033 Uiso 1 1 calc R U
C91B C 1.1976(10) 0.4888(9) 0.6818(6) 0.021(3) Uani 1 1 d . .
C92B C 1.2882(10) 0.5151(9) 0.7482(7) 0.030(3) Uani 1 1 d . .
H92B H 1.2894 0.5735 0.7917 0.035 Uiso 1 1 calc R U
C93B C 1.3766(10) 0.4614(10) 0.7548(8) 0.035(3) Uani 1 1 d . .
H93B H 1.4348 0.4829 0.8015 0.041 Uiso 1 1 calc R U
C94B C 1.3781(10) 0.3763(9) 0.6920(8) 0.032(3) Uani 1 1 d . .
H94B H 1.4392 0.3404 0.6949 0.039 Uiso 1 1 calc R U
C95B C 1.2915(11) 0.3447(9) 0.6261(7) 0.031(3) Uani 1 1 d . .
H95A H 1.2908 0.2853 0.5836 0.037 Uiso 1 1 calc R U
C96B C 1.2034(10) 0.3994(9) 0.6209(7) 0.028(3) Uani 1 1 d . .
H96B H 1.1444 0.3754 0.5741 0.034 Uiso 1 1 calc R U
C111 C 1.1701(9) 0.6767(8) 0.7221(6) 0.021(3) Uani 1 1 d . .
C112 C 1.2719(9) 0.7232(9) 0.7000(6) 0.024(3) Uani 1 1 d . .
H11A H 1.3029 0.6808 0.6604 0.029 Uiso 1 1 calc R U
C113 C 1.3288(10) 0.8269(9) 0.7327(7) 0.032(3) Uani 1 1 d . .
H11B H 1.3945 0.8544 0.7139 0.039 Uiso 1 1 calc R U
C114 C 1.2906(10) 0.8920(10) 0.7934(7) 0.030(3) Uani 1 1 d . .
H11C H 1.3292 0.9637 0.8157 0.035 Uiso 1 1 calc R U
C115 C 1.1974(11) 0.8508(8) 0.8199(7) 0.027(3) Uani 1 1 d . .
H11D H 1.1727 0.8935 0.8627 0.032 Uiso 1 1 calc R U
C116 C 1.1373(10) 0.7457(8) 0.7846(6) 0.022(3) Uani 1 1 d . .
H11E H 1.0710 0.7195 0.8037 0.026 Uiso 1 1 calc R U
B1B B 1.0972(11) 0.5544(10) 0.6783(8) 0.021(3) Uani 1 1 d . .

loop_
_atom_site_aniso_label
_atom_site_aniso_U_11
_atom_site_aniso_U_22
_atom_site_aniso_U_33
_atom_site_aniso_U_23
_atom_site_aniso_U_13
_atom_site_aniso_U_12
Fe1A 0.0161(7) 0.0158(9) 0.0190(9) 0.0074(7) 0.0019(7) 0.0034(6)
Br1A 0.0272(6) 0.0158(6) 0.0230(6) 0.0052(5) 0.0028(5) 0.0029(5)
O1A 0.016(4) 0.033(5) 0.038(5) 0.009(4) 0.002(3) 0.009(3)
N1A 0.014(4) 0.015(4) 0.012(4) 0.005(3) 0.004(3) -0.001(3)
N2A 0.015(4) 0.012(4) 0.021(4) 0.007(3) 0.002(3) 0.001(3)
C1A 0.021(4) 0.018(5) 0.019(5) 0.008(4) 0.002(4) 0.002(4)
C2A 0.013(4) 0.023(4) 0.023(5) 0.009(4) 0.004(3) 0.002(4)
C3A 0.015(5) 0.018(5) 0.011(5) 0.000(4) 0.004(4) 0.007(4)
C4A 0.027(6) 0.017(6) 0.027(7) 0.007(5) 0.003(5) 0.005(5)
C5A 0.013(5) 0.016(6) 0.025(6) 0.011(5) -0.001(4) 0.000(4)
C6A 0.022(5) 0.015(6) 0.020(6) 0.000(5) -0.001(4) 0.002(4)
C7A 0.020(5) 0.017(6) 0.037(7) 0.016(5) 0.002(5) 0.004(4)
C8A 0.027(6) 0.023(6) 0.022(6) 0.007(5) -0.010(5) 0.003(5)
C9A 0.017(5) 0.020(6) 0.022(6) 0.009(5) 0.001(4) 0.000(5)
C10A 0.013(5) 0.012(6) 0.017(6) 0.006(4) 0.002(4) -0.001(4)
C11A 0.020(5) 0.014(5) 0.025(6) 0.010(5) 0.005(4) 0.002(4)
C12A 0.028(5) 0.022(6) 0.015(5) 0.005(4) 0.004(4) 0.001(4)
C13A 0.034(6) 0.053(8) 0.008(5) 0.011(5) 0.008(4) 0.007(6)
C14A 0.033(6) 0.032(6) 0.036(7) 0.021(5) 0.008(5) 0.004(5)
C15A 0.025(6) 0.021(5) 0.036(6) 0.011(5) 0.002(5) -0.001(5)
C16A 0.028(5) 0.030(6) 0.018(5) 0.014(5) 0.008(4) 0.010(5)
C17A 0.030(6) 0.015(6) 0.015(6) 0.006(5) -0.004(5) 0.007(5)
C21A 0.026(5) 0.019(5) 0.020(5) 0.010(4) 0.008(4) 0.005(4)
C22A 0.026(6) 0.037(6) 0.040(7) -0.002(5) 0.002(5) -0.003(5)
C23A 0.028(6) 0.045(7) 0.034(6) -0.008(5) 0.005(5) 0.004(5)
C24A 0.020(6) 0.057(8) 0.040(8) 0.029(7) 0.013(5) 0.014(6)
C25A 0.023(5) 0.030(5) 0.049(7) 0.022(5) 0.003(5) 0.004(4)
C26A 0.023(5) 0.026(5) 0.031(5) 0.010(4) 0.008(4) 0.005(4)
C31A 0.026(5) 0.020(6) 0.027(6) 0.013(5) 0.008(5) 0.005(5)
C32A 0.029(6) 0.023(7) 0.029(7) 0.010(5) 0.006(5) 0.013(5)
C33A 0.022(6) 0.017(6) 0.042(7) 0.013(5) 0.004(5) 0.000(5)
C34A 0.018(5) 0.027(6) 0.038(7) 0.006(5) -0.003(5) 0.001(5)
C35A 0.040(6) 0.036(7) 0.029(6) 0.018(5) -0.005(5) 0.010(5)
C36A 0.023(5) 0.025(6) 0.027(6) 0.010(5) 0.001(4) 0.003(5)
C41A 0.026(5) 0.015(5) 0.022(5) 0.011(4) 0.007(4) 0.000(4)
C42A 0.023(5) 0.027(6) 0.034(6) 0.019(5) 0.007(4) 0.009(4)
C43A 0.042(7) 0.031(6) 0.015(5) 0.004(4) 0.013(5) 0.007(6)
C44A 0.041(6) 0.039(7) 0.046(8) 0.023(6) 0.028(6) 0.020(5)
C45A 0.029(5) 0.034(6) 0.034(6) 0.015(5) 0.009(5) 0.013(4)
C46A 0.019(5) 0.027(5) 0.019(5) 0.009(4) 0.010(4) 0.005(4)
C51A 0.015(6) 0.015(6) 0.026(7) 0.007(5) 0.001(5) 0.003(5)
C52A 0.018(6) 0.024(7) 0.031(7) 0.017(6) 0.003(5) 0.002(5)
C53A 0.026(6) 0.020(7) 0.031(7) 0.004(6) 0.004(5) 0.012(5)
C54A 0.026(6) 0.025(7) 0.058(10) 0.019(7) 0.005(6) 0.003(6)
C55A 0.025(6) 0.032(7) 0.036(8) 0.017(6) 0.003(6) 0.006(6)
C56A 0.022(6) 0.017(6) 0.036(8) 0.014(6) 0.005(5) 0.006(5)
C61A 0.010(5) 0.019(6) 0.027(7) 0.014(5) 0.000(5) -0.001(5)
C62A 0.022(6) 0.028(7) 0.037(8) 0.019(6) 0.011(6) 0.006(6)
C63A 0.030(7) 0.027(7) 0.024(7) 0.014(6) -0.009(6) -0.004(6)
C64A 0.034(7) 0.020(7) 0.016(7) 0.003(6) -0.002(6) -0.009(6)
C65A 0.034(7) 0.024(7) 0.035(8) 0.015(6) 0.015(6) 0.003(6)
C66A 0.020(6) 0.019(6) 0.036(8) 0.015(6) 0.007(5) 0.002(5)
P1A 0.0192(14) 0.0179(16) 0.0180(16) 0.0058(13) 0.0029(12) 0.0044(12)
P2A 0.0167(14) 0.0199(16) 0.0216(17) 0.0093(13) 0.0031(12) 0.0053(13)
Fe1B 0.0147(7) 0.0152(9) 0.0179(9) 0.0062(7) 0.0031(7) 0.0040(6)
Br1B 0.0252(6) 0.0187(6) 0.0224(6) 0.0059(5) -0.0010(5) 0.0031(5)
O1B 0.014(4) 0.024(4) 0.041(5) 0.007(4) 0.005(3) 0.001(3)
N1B 0.013(4) 0.016(4) 0.016(4) 0.004(3) -0.003(3) 0.004(3)
N2B 0.019(4) 0.018(4) 0.014(4) 0.009(3) 0.003(3) 0.005(3)
C1B 0.008(4) 0.012(4) 0.023(5) 0.006(4) 0.003(3) -0.002(3)
C2B 0.015(4) 0.019(4) 0.021(4) 0.006(3) 0.010(3) 0.005(3)
C3B 0.018(5) 0.016(5) 0.026(6) 0.004(4) 0.000(4) 0.003(4)
C4B 0.015(5) 0.025(6) 0.026(6) 0.018(5) 0.004(5) 0.006(5)
C5B 0.006(5) 0.018(6) 0.016(5) 0.007(5) -0.001(4) 0.002(4)
C6B 0.023(5) 0.022(6) 0.023(6) 0.012(5) 0.007(4) 0.011(5)
C7B 0.022(5) 0.021(6) 0.034(6) 0.012(5) 0.011(5) 0.010(5)
C8B 0.023(5) 0.019(6) 0.042(7) 0.019(6) 0.003(5) 0.009(5)
C9B 0.019(5) 0.023(6) 0.013(5) 0.010(4) 0.004(4) 0.004(5)
C10B 0.010(5) 0.012(6) 0.022(6) 0.006(5) 0.003(4) 0.002(4)
C11B 0.013(5) 0.029(6) 0.011(5) 0.007(4) 0.008(4) 0.013(4)
C12B 0.019(5) 0.025(6) 0.036(7) 0.021(5) 0.009(5) 0.003(4)
C13B 0.033(6) 0.024(6) 0.027(6) 0.001(5) 0.000(5) 0.010(5)
C14B 0.034(6) 0.041(7) 0.025(6) 0.026(6) 0.017(5) 0.009(5)
C15B 0.040(6) 0.029(6) 0.044(7) 0.026(6) 0.018(6) 0.003(5)
C16B 0.024(5) 0.016(5) 0.025(6) 0.003(5) 0.008(4) -0.007(4)
C17B 0.025(6) 0.011(5) 0.017(6) 0.005(4) 0.005(5) 0.001(5)
C21B 0.007(4) 0.027(6) 0.020(5) 0.013(5) 0.001(4) 0.000(4)
C22B 0.018(6) 0.050(7) 0.027(6) -0.003(5) 0.004(5) 0.000(5)
C23B 0.019(6) 0.095(12) 0.032(7) 0.020(8) 0.017(5) 0.024(6)
C24B 0.013(5) 0.067(9) 0.061(9) 0.045(7) 0.003(5) 0.010(5)
C25B 0.023(5) 0.014(5) 0.051(7) 0.010(5) -0.007(5) 0.000(4)
C26B 0.020(5) 0.025(5) 0.031(6) 0.004(4) 0.010(4) 0.011(4)
C31B 0.006(4) 0.011(5) 0.011(5) -0.002(4) -0.003(4) -0.003(4)
C32B 0.020(6) 0.018(6) 0.018(6) 0.004(5) 0.002(5) 0.000(5)
C33B 0.024(5) 0.023(6) 0.031(6) 0.006(5) 0.004(5) 0.001(5)
C34B 0.019(5) 0.026(6) 0.029(6) 0.002(5) -0.004(4) 0.003(5)
C35B 0.033(6) 0.030(7) 0.035(7) 0.005(5) -0.013(5) 0.012(5)
C36B 0.025(5) 0.015(6) 0.022(6) 0.002(5) -0.003(4) -0.001(5)
C41B 0.027(5) 0.021(5) 0.012(5) 0.007(4) 0.007(4) 0.009(4)
C42B 0.040(6) 0.027(6) 0.016(5) 0.006(4) 0.015(4) 0.012(5)
C43B 0.053(7) 0.038(6) 0.031(6) 0.019(5) 0.015(5) 0.015(5)
C44B 0.053(7) 0.028(6) 0.037(7) 0.018(5) 0.036(6) 0.020(6)
C45B 0.030(6) 0.043(7) 0.061(9) 0.034(7) 0.030(6) 0.018(5)
C46B 0.032(6) 0.017(5) 0.023(6) 0.007(4) 0.007(4) 0.006(4)
C51B 0.015(5) 0.020(6) 0.024(7) 0.016(5) 0.002(5) 0.005(5)
C52B 0.024(6) 0.021(7) 0.025(7) 0.012(6) 0.001(5) 0.006(5)
C53B 0.037(7) 0.022(7) 0.027(7) 0.011(6) 0.005(6) 0.009(6)
C54B 0.028(6) 0.017(6) 0.036(8) 0.010(6) -0.004(6) 0.001(5)
C55B 0.020(6) 0.023(7) 0.048(8) 0.020(6) 0.014(6) -0.001(5)
C56B 0.022(6) 0.023(7) 0.026(7) 0.012(5) 0.003(5) 0.007(5)
C61B 0.026(6) 0.014(6) 0.015(6) 0.004(5) 0.005(5) 0.002(5)
C62B 0.026(6) 0.034(8) 0.025(7) 0.013(6) 0.000(6) 0.012(6)
C63B 0.030(7) 0.044(9) 0.027(8) 0.016(7) 0.001(6) 0.007(6)
C64B 0.037(7) 0.032(8) 0.032(8) 0.013(6) 0.015(6) 0.004(6)
C65B 0.032(7) 0.025(7) 0.020(7) 0.011(6) 0.012(6) 0.012(6)
C66B 0.025(6) 0.017(6) 0.024(7) 0.011(5) -0.007(5) -0.002(5)
P1B 0.0154(13) 0.0167(15) 0.0189(16) 0.0079(13) 0.0026(12) 0.0047(12)
P2B 0.0150(14) 0.0173(16) 0.0236(17) 0.0124(13) 0.0044(12) 0.0039(12)
C71A 0.020(6) 0.010(5) 0.020(6) 0.002(5) -0.005(5) 0.001(4)
C72A 0.019(6) 0.026(6) 0.021(6) 0.008(5) 0.002(5) 0.004(5)
C73A 0.032(6) 0.031(7) 0.027(7) 0.014(6) 0.004(5) 0.011(5)
C74A 0.027(6) 0.041(7) 0.021(6) 0.015(6) 0.011(5) 0.002(5)
C75A 0.013(5) 0.039(7) 0.032(7) 0.013(6) 0.004(5) 0.008(5)
C76A 0.028(6) 0.032(7) 0.024(7) 0.018(5) 0.007(5) 0.009(5)
C81A 0.022(6) 0.024(6) 0.031(7) 0.015(5) 0.014(5) 0.010(5)
C82A 0.021(5) 0.029(6) 0.023(7) 0.004(5) 0.001(5) 0.002(5)
C83A 0.019(6) 0.043(7) 0.028(7) 0.007(5) 0.012(5) 0.003(5)
C84A 0.024(6) 0.081(10) 0.014(7) 0.011(7) -0.001(5) 0.011(7)
C85A 0.034(7) 0.060(8) 0.025(7) 0.029(6) 0.020(6) 0.024(6)
C86A 0.025(6) 0.030(6) 0.031(7) 0.011(6) 0.009(5) 0.014(5)
C91A 0.014(5) 0.041(7) 0.013(6) 0.016(5) 0.005(5) 0.013(5)
C92A 0.028(6) 0.017(6) 0.036(8) 0.003(6) 0.011(6) 0.001(5)
C93A 0.024(6) 0.045(9) 0.048(9) 0.023(7) 0.017(6) 0.008(6)
C94A 0.034(7) 0.021(7) 0.041(9) 0.012(6) -0.005(6) 0.004(6)
C96A 0.024(6) 0.037(8) 0.028(7) 0.011(6) 0.010(5) 0.015(6)
C97A 0.017(6) 0.026(7) 0.035(7) 0.020(6) 0.000(5) -0.001(5)
C101 0.010(5) 0.012(5) 0.031(7) 0.008(5) 0.008(5) 0.002(4)
C102 0.026(6) 0.022(7) 0.010(6) -0.004(5) -0.004(5) 0.004(5)
C103 0.026(6) 0.028(7) 0.036(8) 0.013(6) -0.004(6) 0.004(5)
C104 0.022(6) 0.019(7) 0.039(8) 0.013(6) 0.002(5) 0.002(5)
C105 0.022(6) 0.019(7) 0.047(8) 0.015(6) 0.018(6) 0.005(5)
C106 0.020(6) 0.018(6) 0.018(6) 0.006(5) 0.009(5) -0.002(5)
B1A 0.016(6) 0.019(7) 0.028(8) 0.014(6) 0.002(6) -0.001(5)
C71B 0.014(5) 0.028(6) 0.018(6) 0.005(5) 0.002(4) 0.008(5)
C72B 0.033(6) 0.032(6) 0.034(7) 0.021(5) 0.018(5) 0.018(5)
C73B 0.032(6) 0.037(7) 0.028(7) 0.004(5) -0.003(5) 0.007(5)
C74B 0.030(7) 0.061(9) 0.027(7) 0.021(6) 0.010(6) 0.022(6)
C75B 0.042(7) 0.050(8) 0.035(8) 0.027(6) 0.011(6) 0.020(6)
C76B 0.029(6) 0.034(7) 0.026(7) 0.019(5) 0.015(5) 0.012(5)
C81B 0.026(6) 0.021(6) 0.016(6) 0.007(5) 0.009(5) 0.007(5)
C82B 0.024(6) 0.023(6) 0.022(7) 0.010(5) 0.003(5) 0.010(5)
C83B 0.029(6) 0.034(7) 0.020(7) 0.018(6) 0.004(5) 0.000(5)
C84B 0.029(6) 0.040(7) 0.034(8) 0.020(6) 0.010(6) 0.006(6)
C85B 0.031(6) 0.050(8) 0.036(8) 0.030(7) 0.009(6) 0.020(6)
C86B 0.025(6) 0.038(7) 0.030(7) 0.023(6) 0.007(5) 0.016(5)
C91B 0.021(6) 0.021(6) 0.017(6) 0.008(5) 0.004(5) -0.002(5)
C92B 0.029(6) 0.023(7) 0.045(8) 0.017(6) 0.017(6) 0.012(5)
C93B 0.023(6) 0.033(8) 0.041(9) 0.015(7) -0.005(6) 0.002(6)
C94B 0.025(6) 0.026(7) 0.056(9) 0.021(7) 0.013(6) 0.018(6)
C95B 0.039(7) 0.015(7) 0.036(8) 0.010(6) 0.007(6) 0.001(6)
C96B 0.024(6) 0.027(7) 0.037(8) 0.022(6) -0.001(5) 0.002(5)
C111 0.018(6) 0.014(6) 0.026(7) 0.004(5) -0.003(5) 0.006(5)
C112 0.015(6) 0.038(8) 0.022(7) 0.012(6) 0.007(5) 0.009(5)
C113 0.024(6) 0.020(7) 0.046(9) 0.012(6) 0.005(6) -0.006(5)
C114 0.026(6) 0.027(7) 0.029(7) 0.007(6) 0.002(6) 0.000(6)
C115 0.044(7) 0.010(6) 0.017(6) -0.003(5) -0.002(5) 0.010(5)
C116 0.024(6) 0.031(7) 0.017(6) 0.012(5) 0.008(5) 0.014(5)
B1B 0.019(6) 0.024(7) 0.020(7) 0.007(6) 0.005(6) 0.010(6)

loop_
_atom_type_symbol
_atom_type_description
_atom_type_scat_dispersion_real
_atom_type_scat_dispersion_imag
_atom_type_scat_source
C C 0.0033 0.0016 'International Tables Vol C Tables 4.2.6.8 and 6.1.1.4'
H H 0.0000 0.0000 'International Tables Vol C Tables 4.2.6.8 and 6.1.1.4'
N N 0.0061 0.0033 'International Tables Vol C Tables 4.2.6.8 and 6.1.1.4'
O O 0.0106 0.0060 'International Tables Vol C Tables 4.2.6.8 and 6.1.1.4'
B B 0.0013 0.0007 'International Tables Vol C Tables 4.2.6.8 and 6.1.1.4'
P P 0.1023 0.0942 'International Tables Vol C Tables 4.2.6.8 and 6.1.1.4'
Fe Fe 0.3463 0.8444 'International Tables Vol C Tables 4.2.6.8 and 6.1.1.4'
Br Br -0.2901 2.4595 'International Tables Vol C Tables 4.2.6.8 and 6.1.1.4'

loop_
_geom_angle_atom_site_label_1
_geom_angle_atom_site_label_2
_geom_angle_atom_site_label_3
_geom_angle
C17A Fe1A N2A 175.5(4)
C17A Fe1A N1A 99.5(4)
N2A Fe1A N1A 83.5(3)
C17A Fe1A P2A 92.0(4)
N2A Fe1A P2A 84.6(3)
N1A Fe1A P2A 165.8(3)
C17A Fe1A P1A 93.8(4)
N2A Fe1A P1A 89.9(2)
N1A Fe1A P1A 83.9(2)
P2A Fe1A P1A 103.80(13)
C17A Fe1A Br1A 87.9(4)
N2A Fe1A Br1A 89.1(2)
N1A Fe1A Br1A 83.7(2)
P2A Fe1A Br1A 88.43(10)
P1A Fe1A Br1A 167.59(11)
C10A N1A C1A 115.9(7)
C10A N1A Fe1A 115.5(7)
C1A N1A Fe1A 106.5(5)
C10A N1A H1NA 106.0
C1A N1A H1NA 106.0
Fe1A N1A H1NA 106.0
C3A N2A C2A 123.9(8)
C3A N2A Fe1A 122.9(7)
C2A N2A Fe1A 113.2(5)
C2A C1A C11A 115.9(7)
C2A C1A N1A 108.6(6)
C11A C1A N1A 115.0(7)
C2A C1A H1AA 105.5
C11A C1A H1AA 105.5
N1A C1A H1AA 105.5
N2A C2A C1A 105.6(6)
N2A C2A C21A 115.8(7)
C1A C2A C21A 113.2(7)
N2A C2A H2AA 107.2
C1A C2A H2AA 107.2
C21A C2A H2AA 107.2
N2A C3A C4A 120.9(9)
N2A C3A H3AA 119.5
C4A C3A H3AA 119.5
C3A C4A P2A 109.8(7)
C3A C4A H4AA 109.7
P2A C4A H4AA 109.7
C3A C4A H4AB 109.7
P2A C4A H4AB 109.7
H4AA C4A H4AB 108.2
C10A C5A C6A 119.2(10)
C10A C5A P1A 115.5(8)
C6A C5A P1A 124.6(9)
C7A C6A C5A 121.2(11)
C7A C6A H6AA 119.4
C5A C6A H6AA 119.4
C6A C7A C8A 118.3(10)
C6A C7A H7AA 120.9
C8A C7A H7AA 120.9
C9A C8A C7A 122.3(10)
C9A C8A H8AA 118.8
C7A C8A H8AA 118.9
C8A C9A C10A 118.4(11)
C8A C9A H9AA 120.8
C10A C9A H9AA 120.8
C5A C10A C9A 120.4(10)
C5A C10A N1A 118.3(9)
C9A C10A N1A 121.4(10)
C12A C11A C16A 118.9(10)
C12A C11A C1A 118.2(9)
C16A C11A C1A 123.0(9)
C13A C12A C11A 121.2(10)
C13A C12A H12A 119.4
C11A C12A H12A 119.4
C12A C13A C14A 120.0(10)
C12A C13A H13A 120.0
C14A C13A H13A 120.0
C15A C14A C13A 119.4(11)
C15A C14A H14A 120.3
C13A C14A H14A 120.3
C14A C15A C16A 121.3(11)
C14A C15A H15A 119.3
C16A C15A H15A 119.3
C11A C16A C15A 119.2(11)
C11A C16A H16A 120.4
C15A C16A H16A 120.4
O1A C17A Fe1A 174.1(10)
C22A C21A C26A 119.6(10)
C22A C21A C2A 121.7(9)
C26A C21A C2A 118.6(9)
C21A C22A C23A 120.1(10)
C21A C22A H22A 119.9
C23A C22A H22A 119.9
C24A C23A C22A 120.2(11)
C24A C23A H23A 119.9
C22A C23A H23A 119.9
C25A C24A C23A 119.5(10)
C25A C24A H24A 120.2
C23A C24A H24A 120.2
C24A C25A C26A 120.7(9)
C24A C25A H25A 119.7
C26A C25A H25A 119.7
C21A C26A C25A 119.8(9)
C21A C26A H26A 120.1
C25A C26A H26A 120.1
C36A C31A C32A 117.1(9)
C36A C31A P1A 119.7(8)
C32A C31A P1A 123.2(8)
C33A C32A C31A 121.1(10)
C33A C32A H32A 119.5
C31A C32A H32A 119.5
C32A C33A C34A 120.5(11)
C32A C33A H33A 119.8
C34A C33A H33A 119.8
C33A C34A C35A 120.6(10)
C33A C34A H34A 119.7
C35A C34A H34A 119.7
C34A C35A C36A 119.1(11)
C34A C35A H35A 120.5
C36A C35A H35A 120.5
C35A C36A C31A 121.5(11)
C35A C36A H36A 119.2
C31A C36A H36A 119.2
C42A C41A C46A 118.0(10)
C42A C41A P1A 123.5(8)
C46A C41A P1A 118.5(8)
C41A C42A C43A 120.6(9)
C41A C42A H42A 119.7
C43A C42A H42A 119.7
C44A C43A C42A 119.6(10)
C44A C43A H43A 120.2
C42A C43A H43A 120.2
C45A C44A C43A 121.3(11)
C45A C44A H44A 119.4
C43A C44A H44A 119.4
C44A C45A C46A 120.6(10)
C44A C45A H45A 119.7
C46A C45A H45A 119.7
C45A C46A C41A 120.0(9)
C45A C46A H46A 120.0
C41A C46A H46A 120.0
C52A C51A C56A 117.9(10)
C52A C51A P2A 123.3(9)
C56A C51A P2A 118.8(9)
C53A C52A C51A 120.6(11)
C53A C52A H52A 119.7
C51A C52A H52A 119.7
C52A C53A C54A 121.2(12)
C52A C53A H53A 119.4
C54A C53A H53A 119.4
C53A C54A C55A 118.6(12)
C53A C54A H54A 120.7
C55A C54A H54A 120.7
C56A C55A C54A 121.0(12)
C56A C55A H55A 119.5
C54A C55A H55A 119.5
C55A C56A C51A 120.6(12)
C55A C56A H56A 119.7
C51A C56A H56A 119.7
C62A C61A C66A 117.6(11)
C62A C61A P2A 123.0(9)
C66A C61A P2A 118.9(8)
C63A C62A C61A 121.8(11)
C63A C62A H62A 119.1
C61A C62A H62A 119.1
C62A C63A C64A 119.9(11)
C62A C63A H63A 120.1
C64A C63A H63A 120.1
C65A C64A C63A 120.0(12)
C65A C64A H64A 120.0
C63A C64A H64A 120.0
C64A C65A C66A 119.7(12)
C64A C65A H65A 120.1
C66A C65A H65A 120.1
C65A C66A C61A 120.9(11)
C65A C66A H66A 119.6
C61A C66A H66A 119.6
C31A P1A C41A 102.6(5)
C31A P1A C5A 107.0(5)
C41A P1A C5A 101.2(5)
C31A P1A Fe1A 117.9(4)
C41A P1A Fe1A 125.1(3)
C5A P1A Fe1A 100.5(4)
C51A P2A C61A 100.5(5)
C51A P2A C4A 106.7(5)
C61A P2A C4A 105.3(5)
C51A P2A Fe1A 119.7(4)
C61A P2A Fe1A 122.7(4)
C4A P2A Fe1A 100.4(4)
C17B Fe1B N2B 170.0(4)
C17B Fe1B N1B 100.9(4)
N2B Fe1B N1B 83.6(3)
C17B Fe1B P2B 91.6(3)
N2B Fe1B P2B 83.6(2)
N1B Fe1B P2B 167.1(2)
C17B Fe1B P1B 91.3(3)
N2B Fe1B P1B 98.3(2)
N1B Fe1B P1B 81.1(3)
P2B Fe1B P1B 102.00(13)
C17B Fe1B Br1B 87.3(3)
N2B Fe1B Br1B 84.2(2)
N1B Fe1B Br1B 85.0(2)
P2B Fe1B Br1B 92.44(10)
P1B Fe1B Br1B 165.52(10)
C10B N1B C1B 106.8(7)
C10B N1B Fe1B 116.4(7)
C1B N1B Fe1B 109.2(5)
C10B N1B H1NB 108.1
C1B N1B H1NB 108.1
Fe1B N1B H1NB 108.1
C3B N2B C2B 118.4(8)
C3B N2B Fe1B 125.3(8)
C2B N2B Fe1B 114.6(5)
C11B C1B C2B 113.6(7)
C11B C1B N1B 112.3(7)
C2B C1B N1B 109.2(6)
C11B C1B H1BA 107.2
C2B C1B H1BA 107.2
N1B C1B H1BA 107.2
N2B C2B C21B 116.6(7)
N2B C2B C1B 107.1(6)
C21B C2B C1B 111.2(6)
N2B C2B H2BA 107.2
C21B C2B H2BA 107.2
C1B C2B H2BA 107.2
N2B C3B C4B 120.0(10)
N2B C3B H3BA 120.0
C4B C3B H3BA 120.0
C3B C4B P2B 110.2(7)
C3B C4B H4BA 109.6
P2B C4B H4BA 109.6
C3B C4B H4BB 109.6
P2B C4B H4BB 109.6
H4BA C4B H4BB 108.1
C10B C5B C6B 118.8(9)
C10B C5B P1B 115.1(8)
C6B C5B P1B 125.9(8)
C7B C6B C5B 119.5(11)
C7B C6B H6BA 120.3
C5B C6B H6BA 120.3
C6B C7B C8B 121.4(11)
C6B C7B H7BA 119.3
C8B C7B H7BA 119.3
C7B C8B C9B 119.7(10)
C7B C8B H8BA 120.1
C9B C8B H8BA 120.1
C10B C9B C8B 118.6(10)
C10B C9B H9BA 120.7
C8B C9B H9BA 120.7
C9B C10B C5B 121.9(10)
C9B C10B N1B 123.6(10)
C5B C10B N1B 114.5(9)
C12B C11B C16B 120.1(10)
C12B C11B C1B 120.3(10)
C16B C11B C1B 119.6(9)
C11B C12B C13B 119.7(10)
C11B C12B H12B 120.2
C13B C12B H12B 120.2
C12B C13B C14B 120.4(11)
C12B C13B H13B 119.8
C14B C13B H13B 119.8
C15B C14B C13B 119.6(10)
C15B C14B H14B 120.2
C13B C14B H14B 120.2
C16B C15B C14B 119.9(11)
C16B C15B H15B 120.1
C14B C15B H15B 120.1
C15B C16B C11B 120.4(11)
C15B C16B H16B 119.8
C11B C16B H16B 119.8
O1B C17B Fe1B 175.3(10)
C22B C21B C26B 118.4(9)
C22B C21B C2B 119.0(8)
C26B C21B C2B 122.4(9)
C21B C22B C23B 120.8(10)
C21B C22B H22B 119.6
C23B C22B H22B 119.6
C24B C23B C22B 120.1(11)
C24B C23B H23B 119.9
C22B C23B H23B 119.9
C23B C24B C25B 119.3(9)
C23B C24B H24B 120.4
C25B C24B H24B 120.4
C24B C25B C26B 120.8(9)
C24B C25B H25B 119.6
C26B C25B H25B 119.6
C21B C26B C25B 120.6(9)
C21B C26B H26B 119.7
C25B C26B H26B 119.7
C32B C31B C36B 120.1(9)
C32B C31B P1B 122.2(8)
C36B C31B P1B 117.7(8)
C31B C32B C33B 119.7(10)
C31B C32B H32B 120.1
C33B C32B H32B 120.1
C34B C33B C32B 120.1(11)
C34B C33B H33B 119.9
C32B C33B H33B 120.0
C33B C34B C35B 119.9(10)
C33B C34B H34B 120.1
C35B C34B H34B 120.1
C36B C35B C34B 119.6(11)
C36B C35B H35B 120.2
C34B C35B H35B 120.2
C35B C36B C31B 120.5(10)
C35B C36B H36B 119.8
C31B C36B H36B 119.8
C42B C41B C46B 119.1(10)
C42B C41B P1B 122.6(8)
C46B C41B P1B 118.3(7)
C41B C42B C43B 120.5(10)
C41B C42B H42B 119.7
C43B C42B H42B 119.7
C44B C43B C42B 119.5(10)
C44B C43B H43B 120.2
C42B C43B H43B 120.2
C43B C44B C45B 120.5(11)
C43B C44B H44B 119.8
C45B C44B H44B 119.8
C46B C45B C44B 118.8(10)
C46B C45B H45B 120.6
C44B C45B H45B 120.6
C45B C46B C41B 121.6(10)
C45B C46B H46B 119.2
C41B C46B H46B 119.2
C56B C51B C52B 119.6(10)
C56B C51B P2B 119.7(9)
C52B C51B P2B 120.6(8)
C51B C52B C53B 119.3(11)
C51B C52B H52B 120.3
C53B C52B H52B 120.3
C54B C53B C52B 119.4(12)
C54B C53B H53B 120.3
C52B C53B H53B 120.3
C55B C54B C53B 121.6(11)
C55B C54B H54B 119.2
C53B C54B H54B 119.2
C54B C55B C56B 118.4(11)
C54B C55B H55B 120.8
C56B C55B H55B 120.8
C51B C56B C55B 121.6(11)
C51B C56B H56B 119.2
C55B C56B H56B 119.2
C66B C61B C62B 119.7(11)
C66B C61B P2B 120.5(8)
C62B C61B P2B 119.3(9)
C61B C62B C63B 118.3(11)
C61B C62B H62B 120.9
C63B C62B H62B 120.9
C64B C63B C62B 120.8(11)
C64B C63B H63B 119.6
C62B C63B H63B 119.6
C63B C64B C65B 120.4(12)
C63B C64B H64B 119.8
C65B C64B H64B 119.8
C64B C65B C66B 119.3(11)
C64B C65B H65B 120.4
C66B C65B H65B 120.4
C61B C66B C65B 121.5(10)
C61B C66B H66B 119.3
C65B C66B H66B 119.3
C5B P1B C31B 108.1(5)
C5B P1B C41B 99.6(5)
C31B P1B C41B 102.4(5)
C5B P1B Fe1B 100.2(4)
C31B P1B Fe1B 117.0(3)
C41B P1B Fe1B 126.9(3)
C61B P2B C51B 100.9(5)
C61B P2B C4B 106.0(5)
C51B P2B C4B 106.6(5)
C61B P2B Fe1B 122.4(4)
C51B P2B Fe1B 118.9(3)
C4B P2B Fe1B 100.7(3)
C76A C71A C72A 114.0(11)
C76A C71A B1A 121.3(10)
C72A C71A B1A 124.7(9)
C73A C72A C71A 122.9(10)
C73A C72A H72A 118.6
C71A C72A H72A 118.6
C72A C73A C74A 121.0(11)
C72A C73A H73A 119.5
C74A C73A H73A 119.5
C75A C74A C73A 117.4(11)
C75A C74A H74A 121.3
C73A C74A H74A 121.3
C74A C75A C76A 120.3(10)
C74A C75A H75A 119.8
C76A C75A H75A 119.8
C75A C76A C71A 124.4(11)
C75A C76A H76A 117.8
C71A C76A H76A 117.8
C86A C81A C82A 114.2(11)
C86A C81A B1A 125.8(10)
C82A C81A B1A 120.0(10)
C83A C82A C81A 122.5(11)
C83A C82A H82A 118.8
C81A C82A H82A 118.8
C82A C83A C84A 120.3(12)
C82A C83A H83A 119.9
C84A C83A H83A 119.9
C85A C84A C83A 119.6(11)
C85A C84A H84A 120.2
C83A C84A H84A 120.2
C84A C85A C86A 119.4(11)
C84A C85A H85A 120.3
C86A C85A H85A 120.3
C81A C86A C85A 124.0(12)
C81A C86A H86A 118.0
C85A C86A H86A 118.0
C92A C91A C97A 113.6(11)
C92A C91A B1A 120.9(10)
C97A C91A B1A 125.5(10)
C93A C92A C91A 124.0(12)
C93A C92A H92A 118.0
C91A C92A H92A 118.0
C94A C93A C92A 119.7(12)
C94A C93A H93A 120.1
C92A C93A H93A 120.1
C93A C94A C96A 119.0(12)
C93A C94A H94A 120.5
C96A C94A H94A 120.5
C97A C96A C94A 119.2(12)
C97A C96A H96A 120.4
C94A C96A H96A 120.4
C96A C97A C91A 124.4(11)
C96A C97A H97A 117.8
C91A C97A H97A 117.8
C106 C101 C102 114.6(9)
C106 C101 B1A 124.3(10)
C102 C101 B1A 121.0(10)
C103 C102 C101 123.3(11)
C103 C102 H10A 118.3
C101 C102 H10A 118.3
C104 C103 C102 120.1(11)
C104 C103 H10B 119.9
C102 C103 H10B 119.9
C103 C104 C105 118.2(10)
C103 C104 H10C 120.9
C105 C104 H10C 120.9
C106 C105 C104 120.2(11)
C106 C105 H10D 119.9
C104 C105 H10D 119.9
C105 C106 C101 123.5(10)
C105 C106 H10E 118.3
C101 C106 H10E 118.3
C81A B1A C91A 111.8(9)
C81A B1A C101 111.7(10)
C91A B1A C101 108.3(8)
C81A B1A C71A 106.6(8)
C91A B1A C71A 108.1(10)
C101 B1A C71A 110.3(9)
C72B C71B C76B 113.6(10)
C72B C71B B1B 119.6(10)
C76B C71B B1B 126.8(10)
C71B C72B C73B 122.7(11)
C71B C72B H72B 118.6
C73B C72B H72B 118.6
C74B C73B C72B 121.5(12)
C74B C73B H73B 119.3
C72B C73B H73B 119.3
C73B C74B C75B 117.3(12)
C73B C74B H74B 121.3
C75B C74B H74B 121.3
C76B C75B C74B 121.1(12)
C76B C75B H75B 119.5
C74B C75B H75B 119.5
C75B C76B C71B 123.7(12)
C75B C76B H76B 118.1
C71B C76B H76B 118.1
C82B C81B C86B 115.2(10)
C82B C81B B1B 126.5(9)
C86B C81B B1B 118.3(10)
C81B C82B C83B 122.5(10)
C81B C82B H82B 118.8
C83B C82B H82B 118.8
C84B C83B C82B 119.7(11)
C84B C83B H83B 120.2
C82B C83B H83B 120.2
C85B C84B C83B 120.7(12)
C85B C84B H84B 119.7
C83B C84B H84B 119.7
C84B C85B C86B 119.1(11)
C84B C85B H85B 120.5
C86B C85B H85B 120.5
C85B C86B C81B 122.8(11)
C85B C86B H86B 118.6
C81B C86B H86B 118.6
C92B C91B C96B 112.7(10)
C92B C91B B1B 122.1(10)
C96B C91B B1B 125.2(9)
C93B C92B C91B 124.7(12)
C93B C92B H92B 117.7
C91B C92B H92B 117.7
C94B C93B C92B 119.1(11)
C94B C93B H93B 120.5
C92B C93B H93B 120.5
C95B C94B C93B 119.7(10)
C95B C94B H94B 120.2
C93B C94B H94B 120.2
C94B C95B C96B 120.3(12)
C94B C95B H95A 119.9
C96B C95B H95A 119.9
C95B C96B C91B 123.6(11)
C95B C96B H96B 118.2
C91B C96B H96B 118.2
C112 C111 C116 113.4(10)
C112 C111 B1B 122.8(11)
C116 C111 B1B 123.8(10)
C113 C112 C111 123.5(11)
C113 C112 H11A 118.3
C111 C112 H11A 118.3
C112 C113 C114 120.6(12)
C112 C113 H11B 119.7
C114 C113 H11B 119.7
C115 C114 C113 118.7(12)
C115 C114 H11C 120.7
C113 C114 H11C 120.7
C114 C115 C116 120.4(12)
C114 C115 H11D 119.8
C116 C115 H11D 119.8
C115 C116 C111 123.4(11)
C115 C116 H11E 118.3
C111 C116 H11E 118.3
C91B B1B C81B 110.4(9)
C91B B1B C111 107.8(8)
C81B B1B C111 109.9(10)
C91B B1B C71B 109.9(10)
C81B B1B C71B 109.3(9)
C111 B1B C71B 109.5(9)

loop_
_geom_bond_atom_site_label_1
_geom_bond_atom_site_label_2
_geom_bond_distance
Fe1A C17A 1.767(12)
Fe1A N2A 1.976(8)
Fe1A N1A 2.077(8)
Fe1A P2A 2.233(3)
Fe1A P1A 2.247(3)
Fe1A Br1A 2.4843(19)
O1A C17A 1.147(12)
N1A C10A 1.440(12)
N1A C1A 1.521(11)
N1A H1NA 1.0000
N2A C3A 1.275(11)
N2A C2A 1.485(10)
C1A C2A 1.507(9)
C1A C11A 1.511(13)
C1A H1AA 1.0000
C2A C21A 1.538(12)
C2A H2AA 1.0000
C3A C4A 1.485(14)
C3A H3AA 0.9500
C4A P2A 1.835(11)
C4A H4AA 0.9900
C4A H4AB 0.9900
C5A C10A 1.395(14)
C5A C6A 1.395(14)
C5A P1A 1.819(10)
C6A C7A 1.378(14)
C6A H6AA 0.9500
C7A C8A 1.386(15)
C7A H7AA 0.9500
C8A C9A 1.385(15)
C8A H8AA 0.9500
C9A C10A 1.396(14)
C9A H9AA 0.9500
C11A C12A 1.373(14)
C11A C16A 1.386(14)
C12A C13A 1.367(14)
C12A H12A 0.9500
C13A C14A 1.389(14)
C13A H13A 0.9500
C14A C15A 1.344(15)
C14A H14A 0.9500
C15A C16A 1.397(15)
C15A H15A 0.9500
C16A H16A 0.9500
C21A C22A 1.366(14)
C21A C26A 1.372(13)
C22A C23A 1.386(13)
C22A H22A 0.9500
C23A C24A 1.382(13)
C23A H23A 0.9500
C24A C25A 1.346(14)
C24A H24A 0.9500
C25A C26A 1.397(13)
C25A H25A 0.9500
C26A H26A 0.9500
C31A C36A 1.392(14)
C31A C32A 1.412(15)
C31A P1A 1.805(10)
C32A C33A 1.364(14)
C32A H32A 0.9500
C33A C34A 1.368(15)
C33A H33A 0.9500
C34A C35A 1.380(16)
C34A H34A 0.9500
C35A C36A 1.389(14)
C35A H35A 0.9500
C36A H36A 0.9500
C41A C42A 1.391(14)
C41A C46A 1.417(13)
C41A P1A 1.810(11)
C42A C43A 1.397(15)
C42A H42A 0.9500
C43A C44A 1.373(13)
C43A H43A 0.9500
C44A C45A 1.349(15)
C44A H44A 0.9500
C45A C46A 1.388(14)
C45A H45A 0.9500
C46A H46A 0.9500
C51A C52A 1.391(15)
C51A C56A 1.413(16)
C51A P2A 1.819(11)
C52A C53A 1.377(14)
C52A H52A 0.9500
C53A C54A 1.379(17)
C53A H53A 0.9500
C54A C55A 1.393(17)
C54A H54A 0.9500
C55A C56A 1.362(15)
C55A H55A 0.9500
C56A H56A 0.9500
C61A C62A 1.395(14)
C61A C66A 1.401(15)
C61A P2A 1.823(12)
C62A C63A 1.359(16)
C62A H62A 0.9500
C63A C64A 1.395(17)
C63A H63A 0.9500
C64A C65A 1.376(15)
C64A H64A 0.9500
C65A C66A 1.388(16)
C65A H65A 0.9500
C66A H66A 0.9500
Fe1B C17B 1.768(11)
Fe1B N2B 1.982(8)
Fe1B N1B 2.047(9)
Fe1B P2B 2.248(3)
Fe1B P1B 2.260(3)
Fe1B Br1B 2.4920(19)
O1B C17B 1.126(12)
N1B C10B 1.472(12)
N1B C1B 1.545(10)
N1B H1NB 1.0000
N2B C3B 1.263(11)
N2B C2B 1.497(10)
C1B C11B 1.509(12)
C1B C2B 1.514(9)
C1B H1BA 1.0000
C2B C21B 1.509(11)
C2B H2BA 1.0000
C3B C4B 1.476(14)
C3B H3BA 0.9500
C4B P2B 1.852(10)
C4B H4BA 0.9900
C4B H4BB 0.9900
C5B C10B 1.391(14)
C5B C6B 1.398(14)
C5B P1B 1.823(10)
C6B C7B 1.375(14)
C6B H6BA 0.9500
C7B C8B 1.384(16)
C7B H7BA 0.9500
C8B C9B 1.397(14)
C8B H8BA 0.9500
C9B C10B 1.381(13)
C9B H9BA 0.9500
C11B C12B 1.365(14)
C11B C16B 1.390(14)
C12B C13B 1.380(14)
C12B H12B 0.9500
C13B C14B 1.386(14)
C13B H13B 0.9500
C14B C15B 1.381(15)
C14B H14B 0.9500
C15B C16B 1.367(15)
C15B H15B 0.9500
C16B H16B 0.9500
C21B C22B 1.358(14)
C21B C26B 1.362(12)
C22B C23B 1.403(13)
C22B H22B 0.9500
C23B C24B 1.347(14)
C23B H23B 0.9500
C24B C25B 1.355(13)
C24B H24B 0.9500
C25B C26B 1.386(12)
C25B H25B 0.9500
C26B H26B 0.9500
C31B C32B 1.368(14)
C31B C36B 1.391(13)
C31B P1B 1.832(9)
C32B C33B 1.408(14)
C32B H32B 0.9500
C33B C34B 1.375(14)
C33B H33B 0.9500
C34B C35B 1.397(15)
C34B H34B 0.9500
C35B C36B 1.381(14)
C35B H35B 0.9500
C36B H36B 0.9500
C41B C42B 1.368(13)
C41B C46B 1.389(13)
C41B P1B 1.835(11)
C42B C43B 1.392(15)
C42B H42B 0.9500
C43B C44B 1.381(14)
C43B H43B 0.9500
C44B C45B 1.388(15)
C44B H44B 0.9500
C45B C46B 1.370(15)
C45B H45B 0.9500
C46B H46B 0.9500
C51B C56B 1.369(16)
C51B C52B 1.398(15)
C51B P2B 1.839(10)
C52B C53B 1.404(14)
C52B H52B 0.9500
C53B C54B 1.380(17)
C53B H53B 0.9500
C54B C55B 1.374(16)
C54B H54B 0.9500
C55B C56B 1.397(14)
C55B H55B 0.9500
C56B H56B 0.9500
C61B C66B 1.373(15)
C61B C62B 1.397(14)
C61B P2B 1.822(11)
C62B C63B 1.412(17)
C62B H62B 0.9500
C63B C64B 1.365(17)
C63B H63B 0.9500
C64B C65B 1.381(15)
C64B H64B 0.9500
C65B C66B 1.380(15)
C65B H65B 0.9500
C66B H66B 0.9500
C71A C76A 1.394(14)
C71A C72A 1.405(15)
C71A B1A 1.657(17)
C72A C73A 1.385(16)
C72A H72A 0.9500
C73A C74A 1.400(15)
C73A H73A 0.9500
C74A C75A 1.381(15)
C74A H74A 0.9500
C75A C76A 1.385(16)
C75A H75A 0.9500
C76A H76A 0.9500
C81A C86A 1.394(15)
C81A C82A 1.429(15)
C81A B1A 1.638(17)
C82A C83A 1.388(15)
C82A H82A 0.9500
C83A C84A 1.392(17)
C83A H83A 0.9500
C84A C85A 1.371(17)
C84A H84A 0.9500
C85A C86A 1.402(15)
C85A H85A 0.9500
C86A H86A 0.9500
C91A C92A 1.394(15)
C91A C97A 1.404(15)
C91A B1A 1.639(16)
C92A C93A 1.382(15)
C92A H92A 0.9500
C93A C94A 1.379(17)
C93A H93A 0.9500
C94A C96A 1.396(17)
C94A H94A 0.9500
C96A C97A 1.371(15)
C96A H96A 0.9500
C97A H97A 0.9500
C101 C106 1.387(15)
C101 C102 1.399(14)
C101 B1A 1.648(15)
C102 C103 1.389(15)
C102 H10A 0.9500
C103 C104 1.375(16)
C103 H10B 0.9500
C104 C105 1.396(15)
C104 H10C 0.9500
C105 C106 1.379(14)
C105 H10D 0.9500
C106 H10E 0.9500
C71B C72B 1.396(15)
C71B C76B 1.401(15)
C71B B1B 1.657(17)
C72B C73B 1.400(15)
C72B H72B 0.9500
C73B C74B 1.345(17)
C73B H73B 0.9500
C74B C75B 1.397(17)
C74B H74B 0.9500
C75B C76B 1.357(15)
C75B H75B 0.9500
C76B H76B 0.9500
C81B C82B 1.388(15)
C81B C86B 1.401(14)
C81B B1B 1.637(17)
C82B C83B 1.394(16)
C82B H82B 0.9500
C83B C84B 1.369(15)
C83B H83B 0.9500
C84B C85B 1.358(15)
C84B H84B 0.9500
C85B C86B 1.397(16)
C85B H85B 0.9500
C86B H86B 0.9500
C91B C92B 1.408(15)
C91B C96B 1.422(16)
C91B B1B 1.624(16)
C92B C93B 1.399(15)
C92B H92B 0.9500
C93B C94B 1.388(17)
C93B H93B 0.9500
C94B C95B 1.362(15)
C94B H94B 0.9500
C95B C96B 1.402(15)
C95B H95A 0.9500
C96B H96B 0.9500
C111 C112 1.410(15)
C111 C116 1.411(15)
C111 B1B 1.640(16)
C112 C113 1.376(15)
C112 H11A 0.9500
C113 C114 1.395(16)
C113 H11B 0.9500
C114 C115 1.357(16)
C114 H11C 0.9500
C115 C116 1.402(15)
C115 H11D 0.9500
C116 H11E 0.9500

loop_
_geom_hbond_atom_site_label_D
_geom_hbond_atom_site_label_H
_geom_hbond_atom_site_label_A
_geom_hbond_distance_DH
_geom_hbond_distance_HA
_geom_hbond_distance_DA
_geom_hbond_angle_DHA
N1A H1NA Br1B 1.00 2.59 3.559(8) 164.4
N1B H1NB Br1A 1.00 2.96 3.867(8) 151.1

loop_
_geom_torsion_atom_site_label_1
_geom_torsion_atom_site_label_2
_geom_torsion_atom_site_label_3
_geom_torsion_atom_site_label_4
_geom_torsion
C10A N1A C1A C2A 89.2(9)
Fe1A N1A C1A C2A -40.9(7)
C10A N1A C1A C11A -42.4(11)
Fe1A N1A C1A C11A -172.5(6)
C3A N2A C2A C1A 139.1(9)
Fe1A N2A C2A C1A -38.9(8)
C3A N2A C2A C21A 12.9(12)
Fe1A N2A C2A C21A -165.1(6)
C11A C1A C2A N2A -177.1(7)
N1A C1A C2A N2A 51.7(8)
C11A C1A C2A C21A -49.4(10)
N1A C1A C2A C21A 179.5(7)
C2A N2A C3A C4A -179.0(8)
Fe1A N2A C3A C4A -1.1(13)
N2A C3A C4A P2A -7.9(13)
C10A C5A C6A C7A -0.9(16)
P1A C5A C6A C7A -170.7(8)
C5A C6A C7A C8A 4.0(16)
C6A C7A C8A C9A -6.0(17)
C7A C8A C9A C10A 4.7(16)
C6A C5A C10A C9A -0.4(15)
P1A C5A C10A C9A 170.2(8)
C6A C5A C10A N1A -179.8(9)
P1A C5A C10A N1A -9.2(12)
C8A C9A C10A C5A -1.4(15)
C8A C9A C10A N1A 178.0(10)
C1A N1A C10A C5A -100.1(10)
Fe1A N1A C10A C5A 25.6(11)
C1A N1A C10A C9A 80.5(11)
Fe1A N1A C10A C9A -153.8(8)
C2A C1A C11A C12A 136.5(9)
N1A C1A C11A C12A -95.4(11)
C2A C1A C11A C16A -44.7(12)
N1A C1A C11A C16A 83.4(11)
C16A C11A C12A C13A -0.3(16)
C1A C11A C12A C13A 178.5(9)
C11A C12A C13A C14A 1.6(17)
C12A C13A C14A C15A -1.2(17)
C13A C14A C15A C16A -0.3(17)
C12A C11A C16A C15A -1.3(15)
C1A C11A C16A C15A 180.0(9)
C14A C15A C16A C11A 1.6(16)
N2A C2A C21A C22A 62.9(13)
C1A C2A C21A C22A -59.4(12)
N2A C2A C21A C26A -120.9(9)
C1A C2A C21A C26A 116.9(9)
C26A C21A C22A C23A -2.8(17)
C2A C21A C22A C23A 173.4(10)
C21A C22A C23A C24A -0.2(18)
C22A C23A C24A C25A 2.0(17)
C23A C24A C25A C26A -0.8(16)
C22A C21A C26A C25A 4.0(15)
C2A C21A C26A C25A -172.3(8)
C24A C25A C26A C21A -2.3(14)
C36A C31A C32A C33A 0.7(18)
P1A C31A C32A C33A -178.2(10)
C31A C32A C33A C34A -1.8(18)
C32A C33A C34A C35A 2.5(19)
C33A C34A C35A C36A -1.9(19)
C34A C35A C36A C31A 0.8(19)
C32A C31A C36A C35A -0.2(18)
P1A C31A C36A C35A 178.8(10)
C46A C41A C42A C43A -0.4(15)
P1A C41A C42A C43A 179.0(8)
C41A C42A C43A C44A 0.9(16)
C42A C43A C44A C45A -1.4(17)
C43A C44A C45A C46A 1.5(18)
C44A C45A C46A C41A -1.1(17)
C42A C41A C46A C45A 0.5(15)
P1A C41A C46A C45A -178.9(8)
C56A C51A C52A C53A 0.4(15)
P2A C51A C52A C53A -178.4(8)
C51A C52A C53A C54A -0.4(17)
C52A C53A C54A C55A 0.5(18)
C53A C54A C55A C56A -0.6(17)
C54A C55A C56A C51A 0.6(17)
C52A C51A C56A C55A -0.5(16)
P2A C51A C56A C55A 178.4(8)
C66A C61A C62A C63A -2.0(16)
P2A C61A C62A C63A -174.3(9)
C61A C62A C63A C64A 2.2(17)
C62A C63A C64A C65A 0.3(16)
C63A C64A C65A C66A -2.9(16)
C64A C65A C66A C61A 3.1(16)
C62A C61A C66A C65A -0.6(15)
P2A C61A C66A C65A 172.0(8)
C36A C31A P1A C41A 83.3(10)
C32A C31A P1A C41A -97.9(10)
C36A C31A P1A C5A -170.7(9)
C32A C31A P1A C5A 8.2(12)
C36A C31A P1A Fe1A -58.5(11)
C32A C31A P1A Fe1A 120.3(9)
C42A C41A P1A C31A -11.5(10)
C46A C41A P1A C31A 167.9(8)
C42A C41A P1A C5A -122.0(9)
C46A C41A P1A C5A 57.4(9)
C42A C41A P1A Fe1A 126.6(8)
C46A C41A P1A Fe1A -54.0(9)
C10A C5A P1A C31A 114.8(8)
C6A C5A P1A C31A -75.2(10)
C10A C5A P1A C41A -138.2(8)
C6A C5A P1A C41A 31.9(10)
C10A C5A P1A Fe1A -8.9(8)
C6A C5A P1A Fe1A 161.2(8)
C52A C51A P2A C61A -143.9(9)
C56A C51A P2A C61A 37.2(9)
C52A C51A P2A C4A -34.3(10)
C56A C51A P2A C4A 146.9(8)
C52A C51A P2A Fe1A 78.5(9)
C56A C51A P2A Fe1A -100.3(9)
C62A C61A P2A C51A 80.1(9)
C66A C61A P2A C51A -92.1(9)
C62A C61A P2A C4A -30.6(10)
C66A C61A P2A C4A 157.2(8)
C62A C61A P2A Fe1A -144.0(7)
C66A C61A P2A Fe1A 43.8(9)
C3A C4A P2A C51A 136.6(8)
C3A C4A P2A C61A -117.1(8)
C3A C4A P2A Fe1A 11.1(8)
C10B N1B C1B C11B 71.3(9)
Fe1B N1B C1B C11B -162.1(6)
C10B N1B C1B C2B -161.8(7)
Fe1B N1B C1B C2B -35.2(8)
C3B N2B C2B C21B 35.2(11)
Fe1B N2B C2B C21B -158.9(6)
C3B N2B C2B C1B 160.4(8)
Fe1B N2B C2B C1B -33.8(7)
C11B C1B C2B N2B 169.8(7)
N1B C1B C2B N2B 43.7(8)
C11B C1B C2B C21B -61.7(9)
N1B C1B C2B C21B 172.1(7)
C2B N2B C3B C4B 170.2(8)
Fe1B N2B C3B C4B 6.0(13)
N2B C3B C4B P2B -6.2(13)
C10B C5B C6B C7B -2.4(15)
P1B C5B C6B C7B 173.4(8)
C5B C6B C7B C8B 1.1(16)
C6B C7B C8B C9B -0.6(16)
C7B C8B C9B C10B 1.3(16)
C8B C9B C10B C5B -2.6(15)
C8B C9B C10B N1B 174.4(9)
C6B C5B C10B C9B 3.1(15)
P1B C5B C10B C9B -173.1(8)
C6B C5B C10B N1B -174.1(9)
P1B C5B C10B N1B 9.7(11)
C1B N1B C10B C9B -89.5(10)
Fe1B N1B C10B C9B 148.3(8)
C1B N1B C10B C5B 87.7(10)
Fe1B N1B C10B C5B -34.5(10)
C2B C1B C11B C12B -61.5(11)
N1B C1B C11B C12B 63.0(11)
C2B C1B C11B C16B 118.6(9)
N1B C1B C11B C16B -116.9(9)
C16B C11B C12B C13B -1.0(15)
C1B C11B C12B C13B 179.1(9)
C11B C12B C13B C14B 1.2(16)
C12B C13B C14B C15B -1.4(16)
C13B C14B C15B C16B 1.4(17)
C14B C15B C16B C11B -1.2(17)
C12B C11B C16B C15B 1.0(16)
C1B C11B C16B C15B -179.1(9)
N2B C2B C21B C22B -120.5(10)
C1B C2B C21B C22B 116.4(10)
N2B C2B C21B C26B 65.0(11)
C1B C2B C21B C26B -58.1(11)
C26B C21B C22B C23B 1.2(17)
C2B C21B C22B C23B -173.5(10)
C21B C22B C23B C24B -1.1(19)
C22B C23B C24B C25B 0.6(18)
C23B C24B C25B C26B -0.3(16)
C22B C21B C26B C25B -0.9(15)
C2B C21B C26B C25B 173.6(8)
C24B C25B C26B C21B 0.5(14)
C36B C31B C32B C33B 1.4(17)
P1B C31B C32B C33B -178.7(9)
C31B C32B C33B C34B -1.6(17)
C32B C33B C34B C35B 3.0(18)
C33B C34B C35B C36B -4.3(18)
C34B C35B C36B C31B 4.2(18)
C32B C31B C36B C35B -2.8(17)
P1B C31B C36B C35B 177.3(9)
C46B C41B C42B C43B 1.7(16)
P1B C41B C42B C43B -175.3(8)
C41B C42B C43B C44B -1.0(17)
C42B C43B C44B C45B -1.4(17)
C43B C44B C45B C46B 3.0(17)
C44B C45B C46B C41B -2.4(16)
C42B C41B C46B C45B 0.1(16)
P1B C41B C46B C45B 177.1(8)
C56B C51B C52B C53B 2.6(15)
P2B C51B C52B C53B -179.8(8)
C51B C52B C53B C54B -2.1(15)
C52B C53B C54B C55B 0.9(17)
C53B C54B C55B C56B -0.2(17)
C52B C51B C56B C55B -1.9(16)
P2B C51B C56B C55B -179.5(8)
C54B C55B C56B C51B 0.7(16)
C66B C61B C62B C63B 2.2(16)
P2B C61B C62B C63B 174.1(9)
C61B C62B C63B C64B 0.2(17)
C62B C63B C64B C65B -1.1(18)
C63B C64B C65B C66B -0.4(17)
C62B C61B C66B C65B -3.9(16)
P2B C61B C66B C65B -175.7(8)
C64B C65B C66B C61B 2.9(16)
C10B C5B P1B C31B -108.5(8)
C6B C5B P1B C31B 75.6(10)
C10B C5B P1B C41B 144.9(8)
C6B C5B P1B C41B -31.0(10)
C10B C5B P1B Fe1B 14.5(8)
C6B C5B P1B Fe1B -161.4(9)
C32B C31B P1B C5B -7.0(11)
C36B C31B P1B C5B 172.9(8)
C32B C31B P1B C41B 97.5(10)
C36B C31B P1B C41B -82.6(9)
C32B C31B P1B Fe1B -119.2(9)
C36B C31B P1B Fe1B 60.7(9)
C42B C41B P1B C5B 120.5(9)
C46B C41B P1B C5B -56.5(9)
C42B C41B P1B C31B 9.4(10)
C46B C41B P1B C31B -167.5(8)
C42B C41B P1B Fe1B -128.9(8)
C46B C41B P1B Fe1B 54.1(9)
C66B C61B P2B C51B 89.3(9)
C62B C61B P2B C51B -82.5(9)
C66B C61B P2B C4B -159.7(9)
C62B C61B P2B C4B 28.5(10)
C66B C61B P2B Fe1B -45.5(10)
C62B C61B P2B Fe1B 142.6(7)
C56B C51B P2B C61B -33.7(9)
C52B C51B P2B C61B 148.7(8)
C56B C51B P2B C4B -144.2(8)
C52B C51B P2B C4B 38.2(9)
C56B C51B P2B Fe1B 103.1(8)
C52B C51B P2B Fe1B -74.5(8)
C3B C4B P2B C61B 132.1(8)
C3B C4B P2B C51B -121.1(8)
C3B C4B P2B Fe1B 3.7(8)
C76A C71A C72A C73A -1.0(17)
B1A C71A C72A C73A -178.4(11)
C71A C72A C73A C74A 1.4(18)
C72A C73A C74A C75A -0.7(17)
C73A C74A C75A C76A -0.3(18)
C74A C75A C76A C71A 0.6(19)
C72A C71A C76A C75A 0.0(17)
B1A C71A C76A C75A 177.5(11)
C86A C81A C82A C83A -0.6(16)
B1A C81A C82A C83A 177.7(11)
C81A C82A C83A C84A 0.1(18)
C82A C83A C84A C85A 0.2(18)
C83A C84A C85A C86A -0.1(18)
C82A C81A C86A C85A 0.7(16)
B1A C81A C86A C85A -177.4(11)
C84A C85A C86A C81A -0.4(18)
C97A C91A C92A C93A 2.7(16)
B1A C91A C92A C93A -176.2(10)
C91A C92A C93A C94A -1.2(18)
C92A C93A C94A C96A -0.8(17)
C93A C94A C96A C97A 1.0(16)
C94A C96A C97A C91A 0.6(16)
C92A C91A C97A C96A -2.4(15)
B1A C91A C97A C96A 176.4(10)
C106 C101 C102 C103 0.7(17)
B1A C101 C102 C103 179.2(11)
C101 C102 C103 C104 -0.3(19)
C102 C103 C104 C105 -0.2(18)
C103 C104 C105 C106 0.1(17)
C104 C105 C106 C101 0.4(17)
C102 C101 C106 C105 -0.8(16)
B1A C101 C106 C105 -179.2(10)
C86A C81A B1A C91A -12.6(16)
C82A C81A B1A C91A 169.3(10)
C86A C81A B1A C101 108.9(12)
C82A C81A B1A C101 -69.2(13)
C86A C81A B1A C71A -130.6(11)
C82A C81A B1A C71A 51.3(13)
C92A C91A B1A C81A 63.0(13)
C97A C91A B1A C81A -115.6(12)
C92A C91A B1A C101 -60.4(13)
C97A C91A B1A C101 120.9(11)
C92A C91A B1A C71A -179.9(9)
C97A C91A B1A C71A 1.4(13)
C106 C101 B1A C81A 15.9(15)
C102 C101 B1A C81A -162.4(10)
C106 C101 B1A C91A 139.5(11)
C102 C101 B1A C91A -38.9(14)
C106 C101 B1A C71A -102.4(13)
C102 C101 B1A C71A 79.2(12)
C76A C71A B1A C81A 44.2(14)
C72A C71A B1A C81A -138.7(10)
C76A C71A B1A C91A -76.2(12)
C72A C71A B1A C91A 100.9(12)
C76A C71A B1A C101 165.6(10)
C72A C71A B1A C101 -17.3(15)
C76B C71B C72B C73B 2.4(16)
B1B C71B C72B C73B -178.8(10)
C71B C72B C73B C74B -2.0(19)
C72B C73B C74B C75B -0.6(18)
C73B C74B C75B C76B 2.6(18)
C74B C75B C76B C71B -2.3(19)
C72B C71B C76B C75B -0.3(16)
B1B C71B C76B C75B -179.0(11)
C86B C81B C82B C83B -0.1(17)
B1B C81B C82B C83B 179.2(11)
C81B C82B C83B C84B 0.0(18)
C82B C83B C84B C85B -0.6(18)
C83B C84B C85B C86B 1.2(19)
C84B C85B C86B C81B -1.3(19)
C82B C81B C86B C85B 0.7(17)
B1B C81B C86B C85B -178.6(11)
C96B C91B C92B C93B 0.9(17)
B1B C91B C92B C93B 179.7(11)
C91B C92B C93B C94B 0.6(19)
C92B C93B C94B C95B -2.1(19)
C93B C94B C95B C96B 1.9(18)
C94B C95B C96B C91B -0.2(18)
C92B C91B C96B C95B -1.2(16)
B1B C91B C96B C95B -179.9(11)
C116 C111 C112 C113 -4.1(15)
B1B C111 C112 C113 175.4(10)
C111 C112 C113 C114 3.0(17)
C112 C113 C114 C115 0.7(17)
C113 C114 C115 C116 -2.8(16)
C114 C115 C116 C111 1.5(16)
C112 C111 C116 C115 1.8(14)
B1B C111 C116 C115 -177.6(9)
C92B C91B B1B C81B -77.6(13)
C96B C91B B1B C81B 101.0(13)
C92B C91B B1B C111 42.4(15)
C96B C91B B1B C111 -139.0(11)
C92B C91B B1B C71B 161.7(10)
C96B C91B B1B C71B -19.7(15)
C82B C81B B1B C91B 16.9(16)
C86B C81B B1B C91B -163.9(10)
C82B C81B B1B C111 -101.9(13)
C86B C81B B1B C111 77.3(12)
C82B C81B B1B C71B 137.9(11)
C86B C81B B1B C71B -42.9(14)
C112 C111 B1B C91B 57.8(13)
C116 C111 B1B C91B -122.8(11)
C112 C111 B1B C81B 178.1(9)
C116 C111 B1B C81B -2.4(13)
C112 C111 B1B C71B -61.7(12)
C116 C111 B1B C71B 117.7(11)
C72B C71B B1B C91B 72.8(13)
C76B C71B B1B C91B -108.5(12)
C72B C71B B1B C81B -48.4(13)
C76B C71B B1B C81B 130.3(11)
C72B C71B B1B C111 -168.9(10)
C76B C71B B1B C111 9.8(15)
